data_4514342
loop_
_publ_author_name
'See, Jie Yang'
'Yang, Hui'
'Zhao, Yu'
'Wong, Ming Wah'
'Ke, Zhihai'
'Yeung, Ying-Yeung'

_publ_section_title
;
 Desymmetrizing Enantio- and Diastereoselective Selenoetherification
 through Supramolecular Catalysis
;
_journal_issue 2
_journal_name_full 'ACS Catalysis'
_journal_page_first 850
_journal_paper_doi 10.1021/acscatal.7b03510
_journal_volume 8
_journal_year 2018
_chemical_absolute_configuration rm
_chemical_formula_sum 'C27 H39 O4.5 S0.5 Se'
_chemical_formula_weight 530.57
_space_group_crystal_system triclinic
_space_group_IT_number 1
_space_group_name_Hall 'P 1'
_space_group_name_H-M_alt 'P 1'
_symmetry_space_group_name_Hall 'P 1'
_symmetry_space_group_name_H-M 'P 1'
_atom_sites_solution_hydrogens mixed
_audit_creation_method SHELXL-2014/7
_cell_angle_alpha 80.2680(10)
_cell_angle_beta 80.837(2)
_cell_angle_gamma 84.148(2)
_cell_formula_units_Z 8
_cell_length_a 12.1582(4)
_cell_length_b 19.1469(6)
_cell_length_c 23.6521(8)
_cell_measurement_reflns_used 9986
_cell_measurement_temperature 100(2)
_cell_measurement_theta_max 66.72
_cell_measurement_theta_min 2.79
_cell_volume 5341.6(3)
_computing_cell_refinement 'APEX3 v2015.9-0 (Bruker AXS)'
_computing_data_collection 'APEX3 (Bruker AXS)'
_computing_data_reduction 'SAINT V8.32B (Bruker AXS Inc., 2014)'
_computing_molecular_graphics 'Bruker SHELXTL'
_computing_publication_material 'Bruker SHELXTL'
_computing_structure_refinement 'SHELXL--2014 (Sheldrick 2014)'
_computing_structure_solution 'SHELXT--(Sheldrick 2015)'
_diffrn_ambient_temperature 100(2)
_diffrn_measured_fraction_theta_full 0.991
_diffrn_measured_fraction_theta_max 0.991
_diffrn_measurement_device_type 'Bruker D8 venture'
_diffrn_measurement_method '\f and \w scans'
_diffrn_radiation_type CuK\a
_diffrn_radiation_wavelength 1.54178
_diffrn_reflns_av_R_equivalents 0.0338
_diffrn_reflns_av_unetI/netI 0.0504
_diffrn_reflns_Laue_measured_fraction_full 0.991
_diffrn_reflns_Laue_measured_fraction_max 0.991
_diffrn_reflns_limit_h_max 14
_diffrn_reflns_limit_h_min -13
_diffrn_reflns_limit_k_max 22
_diffrn_reflns_limit_k_min -22
_diffrn_reflns_limit_l_max 28
_diffrn_reflns_limit_l_min -28
_diffrn_reflns_number 72983
_diffrn_reflns_point_group_measured_fraction_full 0.833
_diffrn_reflns_point_group_measured_fraction_max 0.833
_diffrn_reflns_theta_full 66.580
_diffrn_reflns_theta_max 66.580
_diffrn_reflns_theta_min 2.348
_exptl_absorpt_coefficient_mu 2.517
_exptl_absorpt_correction_T_max 0.7528
_exptl_absorpt_correction_T_min 0.6506
_exptl_absorpt_correction_type multi-scan
_exptl_absorpt_process_details 'Sadabs, (Sheldrick 2012)'
_exptl_crystal_colour Colourless
_exptl_crystal_density_diffrn 1.320
_exptl_crystal_density_meas ?
_exptl_crystal_density_method 'Not Measured'
_exptl_crystal_description Block
_exptl_crystal_F_000 2232
_exptl_crystal_size_max 0.305
_exptl_crystal_size_mid 0.166
_exptl_crystal_size_min 0.110
_refine_diff_density_max 0.691
_refine_diff_density_min -0.366
_refine_diff_density_rms 0.070
_refine_ls_abs_structure_details
; 
 Flack x determined using 10742 quotients [(I+)-(I-)]/[(I+)+(I-)] 
 (Parsons, Flack and Wagner, Acta Cryst. B69 (2013) 249-259). 
;
_refine_ls_abs_structure_Flack 0.011(5)
_refine_ls_extinction_method none
_refine_ls_goodness_of_fit_ref 1.030
_refine_ls_hydrogen_treatment mixed
_refine_ls_matrix_type full
_refine_ls_number_parameters 2481
_refine_ls_number_reflns 31437
_refine_ls_number_restraints 19
_refine_ls_restrained_S_all 1.030
_refine_ls_R_factor_all 0.0438
_refine_ls_R_factor_gt 0.0390
_refine_ls_shift/su_max 0.001
_refine_ls_shift/su_mean 0.000
_refine_ls_structure_factor_coef Fsqd
_refine_ls_weighting_details 'w=1/[\s^2^(Fo^2^)+(0.0600P)^2^+0.1107P] where P=(Fo^2^+2Fc^2^)/3'
_refine_ls_weighting_scheme calc
_refine_ls_wR_factor_gt 0.0944
_refine_ls_wR_factor_ref 0.0974
_reflns_Friedel_coverage 0.681
_reflns_Friedel_fraction_full 0.675
_reflns_Friedel_fraction_max 0.675
_reflns_number_gt 29136
_reflns_number_total 31437
_reflns_threshold_expression 'I > 2\s(I)'
_cod_data_source_file cs7b03510_si_003.cif
_cod_data_source_block g264
_cod_depositor_comments
;
The following automatic conversions were performed:

'_exptl_absorpt_correction_type' value 'Multi-scan' changed to
'multi-scan' according to
/home/data/users/saulius/crontab/automatic-downloads/rss-feeds/ACS/lib/dictionaries/cif_core.dic
dictionary named 'cif_core.dic' version 2.4.2 from 2011-04-26.

'_exptl_crystal_density_meas' value 'Not Measured' was changed to '?'
- the value is perceived as not measured.

Automatic conversion script
Id: cif_fix_values 4973 2017-02-22 13:04:09Z antanas 

 Adding full bibliography for 4514341--4514343.cif.
;
_cod_original_formula_sum 'C27 H39 O4.50 S0.50 Se'
_cod_database_code 4514342
_shelx_shelxl_version_number 2014/7
_shelx_space_group_comment
; 
The symmetry employed for this shelxl refinement is uniquely defined 
by the following loop, which should always be used as a source of 
symmetry information in preference to the above space-group names. 
They are only intended as comments. 
;
_shelx_estimated_absorpt_t_min 0.514
_shelx_estimated_absorpt_t_max 0.769
_computing_bruker_data_scaling 'SADABS V2012/1 (Bruker AXS Inc.)'

loop_
_space_group_symop_operation_xyz
'x, y, z'

loop_
_atom_site_label
_atom_site_type_symbol
_atom_site_fract_x
_atom_site_fract_y
_atom_site_fract_z
_atom_site_U_iso_or_equiv
_atom_site_adp_type
_atom_site_occupancy
_atom_site_site_symmetry_order
_atom_site_calc_flag
_atom_site_refinement_flags_posn
_atom_site_refinement_flags_adp
Se1 Se 0.21634(5) 0.24155(3) 0.40155(2) 0.02485(13) Uani 1 1 d . .
Se2 Se 0.56193(5) 0.08392(3) 0.60520(3) 0.02595(13) Uani 1 1 d . .
Se3 Se 0.50365(5) 0.27375(3) 0.50022(2) 0.02162(12) Uani 1 1 d . .
Se4 Se 1.06803(4) 0.38466(3) 0.51681(2) 0.02062(12) Uani 1 1 d . .
Se5 Se 0.07335(5) 0.57532(3) 0.60659(2) 0.02257(12) Uani 1 1 d . .
Se6 Se 0.63563(5) 0.70516(3) 0.40662(2) 0.02380(13) Uani 1 1 d . .
Se7 Se 0.95416(5) 0.75626(3) 0.50395(2) 0.02247(13) Uani 1 1 d . .
Se8 Se 0.53227(5) 0.88254(3) 0.52546(2) 0.02161(13) Uani 1 1 d . .
O1 O 0.0780(3) 0.1104(2) 0.48783(17) 0.0268(8) Uani 1 1 d D .
H1 H 0.068(6) 0.092(3) 0.5232(10) 0.032 Uiso 1 1 d D U
O2 O 0.3141(3) 0.0883(2) 0.37554(17) 0.0248(8) Uani 1 1 d D .
H2 H 0.345(5) 0.0466(15) 0.381(3) 0.030 Uiso 1 1 d D U
O3 O 0.2636(3) 0.1478(2) 0.56761(16) 0.0235(8) Uani 1 1 d . .
O4 O 0.1182(3) 0.1286(2) 0.28595(16) 0.0267(8) Uani 1 1 d . .
O5 O 0.8589(3) 0.1719(2) 0.56945(16) 0.0220(8) Uani 1 1 d D .
H5 H 0.880(5) 0.208(2) 0.545(2) 0.026 Uiso 1 1 d D U
O6 O 0.8456(3) 0.0743(2) 0.49006(16) 0.0240(8) Uani 1 1 d D .
H6 H 0.910(2) 0.084(3) 0.494(3) 0.029 Uiso 1 1 d D U
O7 O 0.6061(3) 0.1465(2) 0.71118(16) 0.0261(9) Uani 1 1 d . .
O8 O 0.6616(3) 0.03016(19) 0.44235(16) 0.0226(8) Uani 1 1 d . .
O9 O 0.5565(3) 0.4217(2) 0.53363(17) 0.0253(8) Uani 1 1 d D .
H9 H 0.570(6) 0.427(3) 0.5666(14) 0.030 Uiso 1 1 d D U
O10 O 0.3395(3) 0.4132(2) 0.44799(17) 0.0258(8) Uani 1 1 d D .
H10 H 0.304(5) 0.4522(19) 0.453(3) 0.031 Uiso 1 1 d D U
O11 O 0.3425(3) 0.3630(2) 0.64222(16) 0.0242(8) Uani 1 1 d . .
O12 O 0.5213(3) 0.3948(2) 0.33694(16) 0.0246(8) Uani 1 1 d . .
O13 O 0.7996(4) 0.4339(2) 0.56268(18) 0.0279(9) Uani 1 1 d D .
H13 H 0.743(4) 0.438(4) 0.588(2) 0.034 Uiso 1 1 d D U
O14 O 0.8966(3) 0.2854(2) 0.48769(16) 0.0249(8) Uani 1 1 d D .
H14 H 0.889(6) 0.275(3) 0.4553(15) 0.030 Uiso 1 1 d D U
O15 O 0.8855(3) 0.3398(2) 0.67904(16) 0.0262(8) Uani 1 1 d . .
O16 O 0.9160(3) 0.4317(2) 0.36896(16) 0.0238(8) Uani 1 1 d . .
O17 O 0.3608(3) 0.5865(2) 0.49317(16) 0.0225(8) Uani 1 1 d D .
H17 H 0.422(3) 0.597(3) 0.501(3) 0.027 Uiso 1 1 d D U
O18 O 0.3458(3) 0.69072(19) 0.56934(17) 0.0233(8) Uani 1 1 d D .
H18 H 0.348(5) 0.7325(14) 0.551(2) 0.028 Uiso 1 1 d D U
O19 O 0.1968(3) 0.5375(2) 0.44006(16) 0.0230(8) Uani 1 1 d . .
O20 O 0.0983(3) 0.6456(2) 0.71224(16) 0.0269(9) Uani 1 1 d . .
O21 O 0.8290(3) 0.5724(2) 0.38941(17) 0.0254(8) Uani 1 1 d D .
H21 H 0.869(5) 0.534(2) 0.385(3) 0.030 Uiso 1 1 d D U
O22 O 0.5898(3) 0.5643(2) 0.50438(17) 0.0236(8) Uani 1 1 d D .
H22 H 0.588(6) 0.5195(8) 0.511(3) 0.028 Uiso 1 1 d D U
O23 O 0.5828(4) 0.6532(3) 0.28742(18) 0.0366(11) Uani 1 1 d . .
O24 O 0.7292(3) 0.6528(2) 0.57086(16) 0.0242(8) Uani 1 1 d . .
O25 O 0.7941(4) 0.9005(2) 0.45285(18) 0.0355(11) Uani 1 1 d D .
H25 H 0.745(5) 0.934(3) 0.460(3) 0.043 Uiso 1 1 d D U
O26 O 1.0294(4) 0.8997(2) 0.53106(19) 0.0312(9) Uani 1 1 d D .
H26 H 1.027(6) 0.9413(16) 0.539(3) 0.037 Uiso 1 1 d D U
O27 O 0.9565(4) 0.8691(2) 0.33865(16) 0.0266(9) Uani 1 1 d . .
O28 O 0.8198(3) 0.8565(2) 0.64453(17) 0.0286(9) Uani 1 1 d . .
O29 O 0.3103(3) 0.8191(2) 0.50249(16) 0.0249(8) Uani 1 1 d D .
H29 H 0.282(5) 0.813(3) 0.4735(19) 0.030 Uiso 1 1 d D U
O30 O 0.3008(4) 0.9756(2) 0.57084(17) 0.0270(9) Uani 1 1 d D .
H30 H 0.235(2) 0.991(4) 0.584(3) 0.032 Uiso 1 1 d D U
O31 O 0.3825(3) 0.9423(2) 0.37719(16) 0.0229(8) Uani 1 1 d . .
O32 O 0.3466(3) 0.8620(2) 0.68822(16) 0.0260(8) Uani 1 1 d . .
C1 C 0.2531(5) 0.1694(3) 0.4680(2) 0.0228(11) Uani 1 1 d . .
H1A H 0.3355 0.1565 0.4628 0.027 Uiso 1 1 calc R U
C2 C 0.1921(4) 0.1039(3) 0.4641(2) 0.0212(11) Uani 1 1 d . .
H2A H 0.2295 0.0602 0.4848 0.025 Uiso 1 1 calc R U
C3 C 0.2002(4) 0.0978(3) 0.4001(2) 0.0222(11) Uani 1 1 d . .
H3 H 0.1583 0.0574 0.3952 0.027 Uiso 1 1 calc R U
C4 C 0.1505(5) 0.1680(3) 0.3697(2) 0.0214(11) Uani 1 1 d . .
H4 H 0.0675 0.1715 0.3811 0.026 Uiso 1 1 calc R U
C5 C 0.2200(5) 0.1989(3) 0.5234(2) 0.0214(11) Uani 1 1 d . .
H5A H 0.2518 0.2452 0.5206 0.026 Uiso 1 1 calc R U
H5B H 0.1376 0.2060 0.5323 0.026 Uiso 1 1 calc R U
C6 C 0.2359(4) 0.1589(3) 0.6238(2) 0.0219(11) Uani 1 1 d . .
C7 C 0.1752(5) 0.2190(3) 0.6409(2) 0.0245(12) Uani 1 1 d . .
H7 H 0.1540 0.2571 0.6125 0.029 Uiso 1 1 calc R U
C8 C 0.1451(5) 0.2236(3) 0.6997(2) 0.0248(12) Uani 1 1 d . .
H8 H 0.1036 0.2652 0.7106 0.030 Uiso 1 1 calc R U
C9 C 0.1745(4) 0.1687(3) 0.7428(2) 0.0237(12) Uani 1 1 d . .
C10 C 0.2404(5) 0.1100(3) 0.7246(2) 0.0231(11) Uani 1 1 d . .
H10A H 0.2646 0.0727 0.7529 0.028 Uiso 1 1 calc R U
C11 C 0.2714(5) 0.1051(3) 0.6659(2) 0.0244(12) Uani 1 1 d . .
H11 H 0.3167 0.0649 0.6546 0.029 Uiso 1 1 calc R U
C12 C 0.1313(5) 0.1694(3) 0.8074(3) 0.0283(13) Uani 1 1 d . .
C13 C 0.0449(8) 0.1159(6) 0.8270(3) 0.075(3) Uani 1 1 d . .
H13A H 0.0267 0.1095 0.8694 0.113 Uiso 1 1 calc R U
H13B H 0.0746 0.0704 0.8149 0.113 Uiso 1 1 calc R U
H13C H -0.0227 0.1330 0.8096 0.113 Uiso 1 1 calc R U
C14 C 0.0806(8) 0.2437(5) 0.8192(3) 0.060(3) Uani 1 1 d . .
H14A H 0.0193 0.2590 0.7965 0.090 Uiso 1 1 calc R U
H14B H 0.1383 0.2777 0.8081 0.090 Uiso 1 1 calc R U
H14C H 0.0521 0.2416 0.8606 0.090 Uiso 1 1 calc R U
C15 C 0.2265(6) 0.1504(4) 0.8443(3) 0.0401(16) Uani 1 1 d . .
H15A H 0.1961 0.1497 0.8853 0.060 Uiso 1 1 calc R U
H15B H 0.2817 0.1860 0.8326 0.060 Uiso 1 1 calc R U
H15C H 0.2625 0.1035 0.8385 0.060 Uiso 1 1 calc R U
C16 C 0.1777(5) 0.1797(3) 0.3047(2) 0.0226(11) Uani 1 1 d . .
H16A H 0.1527 0.2287 0.2883 0.027 Uiso 1 1 calc R U
H16B H 0.2592 0.1717 0.2925 0.027 Uiso 1 1 calc R U
C17 C 0.1109(5) 0.1351(3) 0.2278(2) 0.0239(12) Uani 1 1 d . .
C18 C 0.0304(5) 0.0980(3) 0.2129(3) 0.0295(13) Uani 1 1 d . .
H18A H -0.0154 0.0696 0.2424 0.035 Uiso 1 1 calc R U
C19 C 0.0162(6) 0.1017(3) 0.1561(3) 0.0343(14) Uani 1 1 d . .
H19 H -0.0403 0.0763 0.1472 0.041 Uiso 1 1 calc R U
C20 C 0.0820(6) 0.1416(3) 0.1111(3) 0.0336(14) Uani 1 1 d . .
C21 C 0.1629(6) 0.1780(3) 0.1266(3) 0.0338(14) Uani 1 1 d . .
H21A H 0.2094 0.2057 0.0969 0.041 Uiso 1 1 calc R U
C22 C 0.1783(5) 0.1756(3) 0.1842(2) 0.0287(13) Uani 1 1 d . .
H22A H 0.2342 0.2013 0.1934 0.034 Uiso 1 1 calc R U
C23 C 0.0628(7) 0.1454(4) 0.0477(3) 0.0452(19) Uani 1 1 d . .
C24 C -0.0665(9) 0.1613(6) 0.0439(4) 0.081(3) Uani 1 1 d . .
H24A H -0.0790 0.1643 0.0037 0.122 Uiso 1 1 calc R U
H24B H -0.0928 0.2065 0.0576 0.122 Uiso 1 1 calc R U
H24C H -0.1077 0.1230 0.0683 0.122 Uiso 1 1 calc R U
C25 C 0.0950(10) 0.0762(4) 0.0284(3) 0.070(3) Uani 1 1 d . .
H25A H 0.0850 0.0798 -0.0123 0.105 Uiso 1 1 calc R U
H25B H 0.0479 0.0404 0.0522 0.105 Uiso 1 1 calc R U
H25C H 0.1735 0.0622 0.0324 0.105 Uiso 1 1 calc R U
C26 C 0.1148(11) 0.2069(5) 0.0082(3) 0.081(4) Uani 1 1 d . .
H26A H 0.1963 0.1997 0.0055 0.121 Uiso 1 1 calc R U
H26B H 0.0886 0.2509 0.0237 0.121 Uiso 1 1 calc R U
H26C H 0.0933 0.2101 -0.0304 0.121 Uiso 1 1 calc R U
C27 C 0.6641(4) 0.1556(3) 0.6107(2) 0.0199(11) Uani 1 1 d . .
H27 H 0.6226 0.2036 0.6056 0.024 Uiso 1 1 calc R U
C28 C 0.7564(4) 0.1519(3) 0.5584(2) 0.0183(10) Uani 1 1 d . .
H28 H 0.7327 0.1852 0.5244 0.022 Uiso 1 1 calc R U
C29 C 0.7739(4) 0.0765(3) 0.5433(2) 0.0194(11) Uani 1 1 d . .
H29A H 0.8083 0.0444 0.5748 0.023 Uiso 1 1 calc R U
C30 C 0.6624(5) 0.0499(3) 0.5390(2) 0.0222(11) Uani 1 1 d . .
H30A H 0.6692 -0.0032 0.5457 0.027 Uiso 1 1 calc R U
C31 C 0.7045(4) 0.1428(3) 0.6690(2) 0.0201(11) Uani 1 1 d . .
H31A H 0.7458 0.0955 0.6754 0.024 Uiso 1 1 calc R U
H31B H 0.7546 0.1796 0.6714 0.024 Uiso 1 1 calc R U
C32 C 0.6167(5) 0.1400(3) 0.7681(2) 0.0227(11) Uani 1 1 d . .
C33 C 0.7181(5) 0.1383(3) 0.7899(3) 0.0287(13) Uani 1 1 d . .
H33 H 0.7868 0.1392 0.7644 0.034 Uiso 1 1 calc R U
C34 C 0.7169(6) 0.1352(3) 0.8491(3) 0.0341(14) Uani 1 1 d . .
H34 H 0.7860 0.1347 0.8632 0.041 Uiso 1 1 calc R U
C35 C 0.6188(6) 0.1327(3) 0.8888(2) 0.0299(13) Uani 1 1 d . .
C36 C 0.5206(6) 0.1337(3) 0.8657(3) 0.0324(13) Uani 1 1 d . .
H36 H 0.4516 0.1325 0.8910 0.039 Uiso 1 1 calc R U
C37 C 0.5196(5) 0.1365(3) 0.8070(3) 0.0298(13) Uani 1 1 d . .
H37 H 0.4505 0.1360 0.7932 0.036 Uiso 1 1 calc R U
C38 C 0.6219(7) 0.1295(3) 0.9540(3) 0.0366(15) Uani 1 1 d . .
C39 C 0.6822(11) 0.0627(4) 0.9773(3) 0.084(4) Uani 1 1 d . .
H39A H 0.7615 0.0632 0.9612 0.126 Uiso 1 1 calc R U
H39B H 0.6509 0.0224 0.9666 0.126 Uiso 1 1 calc R U
H39C H 0.6740 0.0581 1.0197 0.126 Uiso 1 1 calc R U
C40 C 0.6686(7) 0.1950(4) 0.9638(3) 0.0466(18) Uani 1 1 d . .
H40A H 0.6691 0.1934 1.0054 0.070 Uiso 1 1 calc R U
H40B H 0.6223 0.2370 0.9491 0.070 Uiso 1 1 calc R U
H40C H 0.7451 0.1975 0.9433 0.070 Uiso 1 1 calc R U
C41 C 0.4995(8) 0.1302(4) 0.9894(3) 0.055(2) Uani 1 1 d . .
H41A H 0.4604 0.0918 0.9808 0.082 Uiso 1 1 calc R U
H41B H 0.4585 0.1760 0.9783 0.082 Uiso 1 1 calc R U
H41C H 0.5040 0.1232 1.0310 0.082 Uiso 1 1 calc R U
C42 C 0.6131(5) 0.0759(3) 0.4836(2) 0.0209(11) Uani 1 1 d . .
H42A H 0.5309 0.0741 0.4911 0.025 Uiso 1 1 calc R U
H42B H 0.6304 0.1256 0.4685 0.025 Uiso 1 1 calc R U
C43 C 0.6421(4) 0.0483(3) 0.3859(2) 0.0193(10) Uani 1 1 d . .
C44 C 0.6993(5) 0.0059(3) 0.3465(2) 0.0226(11) Uani 1 1 d . .
H44 H 0.7462 -0.0343 0.3598 0.027 Uiso 1 1 calc R U
C45 C 0.6884(5) 0.0219(3) 0.2886(2) 0.0239(11) Uani 1 1 d . .
H45 H 0.7280 -0.0079 0.2626 0.029 Uiso 1 1 calc R U
C46 C 0.6203(5) 0.0809(3) 0.2668(2) 0.0228(11) Uani 1 1 d . .
C47 C 0.5617(4) 0.1211(3) 0.3074(2) 0.0228(11) Uani 1 1 d . .
H47 H 0.5132 0.1607 0.2945 0.027 Uiso 1 1 calc R U
C48 C 0.5715(4) 0.1056(3) 0.3660(2) 0.0218(11) Uani 1 1 d . .
H48 H 0.5300 0.1342 0.3924 0.026 Uiso 1 1 calc R U
C49 C 0.6098(5) 0.1013(3) 0.2025(2) 0.0273(13) Uani 1 1 d . .
C50 C 0.6663(6) 0.0441(3) 0.1674(3) 0.0338(14) Uani 1 1 d . .
H50A H 0.7470 0.0402 0.1684 0.051 Uiso 1 1 calc R U
H50B H 0.6521 0.0569 0.1272 0.051 Uiso 1 1 calc R U
H50C H 0.6360 -0.0016 0.1842 0.051 Uiso 1 1 calc R U
C51 C 0.4852(5) 0.1114(3) 0.1948(3) 0.0333(14) Uani 1 1 d . .
H51A H 0.4498 0.0670 0.2105 0.050 Uiso 1 1 calc R U
H51B H 0.4786 0.1240 0.1535 0.050 Uiso 1 1 calc R U
H51C H 0.4479 0.1494 0.2156 0.050 Uiso 1 1 calc R U
C52 C 0.6637(6) 0.1718(3) 0.1787(3) 0.0349(14) Uani 1 1 d . .
H52A H 0.6233 0.2096 0.1988 0.052 Uiso 1 1 calc R U
H52B H 0.6602 0.1839 0.1371 0.052 Uiso 1 1 calc R U
H52C H 0.7419 0.1666 0.1852 0.052 Uiso 1 1 calc R U
C53 C 0.4109(5) 0.3369(3) 0.5506(2) 0.0200(11) Uani 1 1 d . .
H53 H 0.3309 0.3356 0.5458 0.024 Uiso 1 1 calc R U
C54 C 0.4475(4) 0.4111(3) 0.5250(2) 0.0210(11) Uani 1 1 d . .
H54 H 0.3928 0.4479 0.5412 0.025 Uiso 1 1 calc R U
C55 C 0.4493(5) 0.4187(3) 0.4593(2) 0.0203(11) Uani 1 1 d . .
H55 H 0.4776 0.4652 0.4395 0.024 Uiso 1 1 calc R U
C56 C 0.5243(4) 0.3568(3) 0.4374(2) 0.0207(11) Uani 1 1 d . .
H56 H 0.6040 0.3686 0.4307 0.025 Uiso 1 1 calc R U
C57 C 0.4215(5) 0.3147(3) 0.6138(2) 0.0210(11) Uani 1 1 d . .
H57A H 0.4026 0.2650 0.6272 0.025 Uiso 1 1 calc R U
H57B H 0.4982 0.3193 0.6210 0.025 Uiso 1 1 calc R U
C58 C 0.3400(5) 0.3623(3) 0.7004(2) 0.0240(11) Uani 1 1 d . .
C59 C 0.4027(5) 0.3139(3) 0.7352(2) 0.0261(12) Uani 1 1 d . .
H59 H 0.4508 0.2777 0.7191 0.031 Uiso 1 1 calc R U
C60 C 0.3950(5) 0.3186(3) 0.7935(3) 0.0285(13) Uani 1 1 d . .
H60 H 0.4379 0.2848 0.8170 0.034 Uiso 1 1 calc R U
C61 C 0.3260(5) 0.3714(3) 0.8189(3) 0.0310(13) Uani 1 1 d . .
C62 C 0.2638(5) 0.4192(3) 0.7825(2) 0.0278(12) Uani 1 1 d . .
H62 H 0.2161 0.4558 0.7981 0.033 Uiso 1 1 calc R U
C63 C 0.2697(5) 0.4149(3) 0.7242(3) 0.0265(12) Uani 1 1 d . .
H63 H 0.2257 0.4478 0.7006 0.032 Uiso 1 1 calc R U
C64 C 0.3206(6) 0.3791(4) 0.8825(3) 0.0360(15) Uani 1 1 d . .
C65 C 0.3753(6) 0.4478(4) 0.8857(3) 0.0396(16) Uani 1 1 d . .
H65A H 0.4541 0.4439 0.8685 0.059 Uiso 1 1 calc R U
H65B H 0.3698 0.4543 0.9263 0.059 Uiso 1 1 calc R U
H65C H 0.3365 0.4888 0.8642 0.059 Uiso 1 1 calc R U
C66 C 0.3824(9) 0.3163(4) 0.9163(3) 0.059(2) Uani 1 1 d . .
H66A H 0.3484 0.2724 0.9151 0.088 Uiso 1 1 calc R U
H66B H 0.3774 0.3236 0.9567 0.088 Uiso 1 1 calc R U
H66C H 0.4611 0.3125 0.8989 0.088 Uiso 1 1 calc R U
C67 C 0.1980(7) 0.3847(4) 0.9113(3) 0.0482(19) Uani 1 1 d . .
H67A H 0.1581 0.4264 0.8915 0.072 Uiso 1 1 calc R U
H67B H 0.1950 0.3894 0.9522 0.072 Uiso 1 1 calc R U
H67C H 0.1627 0.3418 0.9087 0.072 Uiso 1 1 calc R U
C68 C 0.4949(5) 0.3368(3) 0.3833(2) 0.0231(11) Uani 1 1 d . .
H68A H 0.5384 0.2924 0.3745 0.028 Uiso 1 1 calc R U
H68B H 0.4143 0.3292 0.3883 0.028 Uiso 1 1 calc R U
C69 C 0.4946(5) 0.3873(3) 0.2839(2) 0.0235(11) Uani 1 1 d . .
C70 C 0.5243(5) 0.4412(3) 0.2380(2) 0.0257(12) Uani 1 1 d . .
H70 H 0.5567 0.4816 0.2447 0.031 Uiso 1 1 calc R U
C71 C 0.5065(5) 0.4357(3) 0.1828(3) 0.0270(12) Uani 1 1 d . .
H71 H 0.5287 0.4725 0.1520 0.032 Uiso 1 1 calc R U
C72 C 0.4572(5) 0.3784(3) 0.1704(2) 0.0248(12) Uani 1 1 d . .
C73 C 0.4232(5) 0.3274(3) 0.2177(2) 0.0277(12) Uani 1 1 d . .
H73 H 0.3863 0.2885 0.2114 0.033 Uiso 1 1 calc R U
C74 C 0.4410(5) 0.3311(3) 0.2737(3) 0.0282(13) Uani 1 1 d . .
H74 H 0.4166 0.2953 0.3049 0.034 Uiso 1 1 calc R U
C75 C 0.4461(5) 0.3714(3) 0.1080(2) 0.0290(13) Uani 1 1 d . .
C76 C 0.5628(6) 0.3592(4) 0.0752(3) 0.0406(16) Uani 1 1 d . .
H76A H 0.6012 0.3167 0.0949 0.061 Uiso 1 1 calc R U
H76B H 0.6051 0.4005 0.0739 0.061 Uiso 1 1 calc R U
H76C H 0.5574 0.3524 0.0356 0.061 Uiso 1 1 calc R U
C77 C 0.3869(7) 0.4395(4) 0.0785(3) 0.0438(17) Uani 1 1 d . .
H77A H 0.3812 0.4346 0.0385 0.066 Uiso 1 1 calc R U
H77B H 0.4300 0.4802 0.0783 0.066 Uiso 1 1 calc R U
H77C H 0.3119 0.4473 0.0998 0.066 Uiso 1 1 calc R U
C78 C 0.3799(6) 0.3090(4) 0.1051(3) 0.0395(16) Uani 1 1 d . .
H78A H 0.4148 0.2652 0.1249 0.059 Uiso 1 1 calc R U
H78B H 0.3792 0.3046 0.0645 0.059 Uiso 1 1 calc R U
H78C H 0.3030 0.3171 0.1242 0.059 Uiso 1 1 calc R U
C79 C 0.9532(4) 0.3452(3) 0.5801(2) 0.0204(11) Uani 1 1 d . .
H79 H 0.9682 0.2924 0.5885 0.024 Uiso 1 1 calc R U
C80 C 0.8424(5) 0.3628(3) 0.5569(2) 0.0220(11) Uani 1 1 d . .
H80 H 0.7872 0.3287 0.5781 0.026 Uiso 1 1 calc R U
C81 C 0.8620(4) 0.3570(3) 0.4923(2) 0.0220(11) Uani 1 1 d . .
H81 H 0.7918 0.3717 0.4750 0.026 Uiso 1 1 calc R U
C82 C 0.9516(5) 0.4076(3) 0.4653(2) 0.0212(11) Uani 1 1 d . .
H82 H 0.9196 0.4576 0.4668 0.025 Uiso 1 1 calc R U
C83 C 0.9606(5) 0.3766(3) 0.6333(2) 0.0219(11) Uani 1 1 d . .
H83A H 1.0379 0.3695 0.6426 0.026 Uiso 1 1 calc R U
H83B H 0.9380 0.4281 0.6273 0.026 Uiso 1 1 calc R U
C84 C 0.8710(5) 0.3623(3) 0.7320(2) 0.0221(11) Uani 1 1 d . .
C85 C 0.9225(5) 0.4183(3) 0.7443(2) 0.0249(12) Uani 1 1 d . .
H85 H 0.9705 0.4450 0.7146 0.030 Uiso 1 1 calc R U
C86 C 0.9032(5) 0.4354(3) 0.8007(2) 0.0263(12) Uani 1 1 d . .
H86 H 0.9394 0.4735 0.8087 0.032 Uiso 1 1 calc R U
C87 C 0.8332(5) 0.3984(3) 0.8450(2) 0.0235(11) Uani 1 1 d . .
C88 C 0.7823(5) 0.3419(3) 0.8309(2) 0.0251(12) Uani 1 1 d . .
H88 H 0.7342 0.3149 0.8603 0.030 Uiso 1 1 calc R U
C89 C 0.8002(5) 0.3248(3) 0.7758(2) 0.0271(12) Uani 1 1 d . .
H89 H 0.7637 0.2868 0.7677 0.032 Uiso 1 1 calc R U
C90 C 0.8103(5) 0.4163(3) 0.9069(2) 0.0289(13) Uani 1 1 d . .
C91 C 0.6830(6) 0.4321(4) 0.9231(3) 0.0400(16) Uani 1 1 d . .
H91A H 0.6669 0.4431 0.9627 0.060 Uiso 1 1 calc R U
H91B H 0.6445 0.3904 0.9207 0.060 Uiso 1 1 calc R U
H91C H 0.6569 0.4728 0.8962 0.060 Uiso 1 1 calc R U
C92 C 0.8682(5) 0.4808(3) 0.9123(3) 0.0324(13) Uani 1 1 d . .
H92A H 0.8528 0.4897 0.9525 0.049 Uiso 1 1 calc R U
H92B H 0.8403 0.5223 0.8867 0.049 Uiso 1 1 calc R U
H92C H 0.9489 0.4720 0.9012 0.049 Uiso 1 1 calc R U
C93 C 0.8505(7) 0.3521(4) 0.9488(3) 0.0427(17) Uani 1 1 d . .
H93A H 0.9315 0.3429 0.9394 0.064 Uiso 1 1 calc R U
H93B H 0.8134 0.3104 0.9452 0.064 Uiso 1 1 calc R U
H93C H 0.8321 0.3622 0.9887 0.064 Uiso 1 1 calc R U
C94 C 1.0015(5) 0.4004(3) 0.4030(2) 0.0199(11) Uani 1 1 d . .
H94A H 1.0703 0.4260 0.3911 0.024 Uiso 1 1 calc R U
H94B H 1.0199 0.3498 0.3988 0.024 Uiso 1 1 calc R U
C95 C 0.9284(5) 0.4204(3) 0.3119(2) 0.0215(11) Uani 1 1 d . .
C96 C 0.8329(5) 0.4377(3) 0.2849(2) 0.0254(12) Uani 1 1 d . .
H96 H 0.7653 0.4553 0.3057 0.030 Uiso 1 1 calc R U
C97 C 0.8374(5) 0.4289(3) 0.2282(3) 0.0271(12) Uani 1 1 d . .
H97 H 0.7720 0.4411 0.2103 0.033 Uiso 1 1 calc R U
C98 C 0.9339(5) 0.4030(3) 0.1960(2) 0.0243(12) Uani 1 1 d . .
C99 C 1.0282(5) 0.3859(3) 0.2241(3) 0.0269(12) Uani 1 1 d . .
H99 H 1.0955 0.3675 0.2035 0.032 Uiso 1 1 calc R U
C100 C 1.0259(5) 0.3952(3) 0.2816(2) 0.0244(12) Uani 1 1 d . .
H100 H 1.0913 0.3842 0.2995 0.029 Uiso 1 1 calc R U
C101 C 0.9338(6) 0.3913(3) 0.1332(3) 0.0307(13) Uani 1 1 d . .
C102 C 0.8761(7) 0.4568(4) 0.0997(3) 0.0421(17) Uani 1 1 d . .
H10B H 0.9102 0.4996 0.1037 0.063 Uiso 1 1 calc R U
H10C H 0.7964 0.4608 0.1153 0.063 Uiso 1 1 calc R U
H10D H 0.8847 0.4520 0.0586 0.063 Uiso 1 1 calc R U
C103 C 1.0498(6) 0.3788(4) 0.1005(3) 0.0442(17) Uani 1 1 d . .
H10E H 1.0446 0.3774 0.0598 0.066 Uiso 1 1 calc R U
H10F H 1.0848 0.3335 0.1177 0.066 Uiso 1 1 calc R U
H10G H 1.0950 0.4175 0.1028 0.066 Uiso 1 1 calc R U
C104 C 0.8683(7) 0.3263(4) 0.1348(3) 0.0443(18) Uani 1 1 d . .
H10H H 0.8633 0.3197 0.0951 0.067 Uiso 1 1 calc R U
H10I H 0.7929 0.3338 0.1559 0.067 Uiso 1 1 calc R U
H10J H 0.9069 0.2839 0.1545 0.067 Uiso 1 1 calc R U
C105 C 0.1816(4) 0.5504(3) 0.5395(2) 0.0192(11) Uani 1 1 d . .
H105 H 0.1988 0.4977 0.5449 0.023 Uiso 1 1 calc R U
C106 C 0.2841(4) 0.5853(3) 0.5450(2) 0.0180(10) Uani 1 1 d . .
H106 H 0.3204 0.5567 0.5774 0.022 Uiso 1 1 calc R U
C107 C 0.2495(5) 0.6605(3) 0.5597(2) 0.0200(11) Uani 1 1 d . .
H107 H 0.2195 0.6903 0.5258 0.024 Uiso 1 1 calc R U
C108 C 0.1575(4) 0.6571(3) 0.6119(2) 0.0205(11) Uani 1 1 d . .
H108 H 0.1067 0.7015 0.6073 0.025 Uiso 1 1 calc R U
C109 C 0.1295(4) 0.5734(3) 0.4846(2) 0.0182(10) Uani 1 1 d . .
H10K H 0.0515 0.5600 0.4907 0.022 Uiso 1 1 calc R U
H10L H 0.1293 0.6256 0.4730 0.022 Uiso 1 1 calc R U
C110 C 0.1727(5) 0.5550(3) 0.3841(2) 0.0191(11) Uani 1 1 d . .
C111 C 0.0806(4) 0.5991(3) 0.3687(2) 0.0195(11) Uani 1 1 d . .
H111 H 0.0288 0.6190 0.3974 0.023 Uiso 1 1 calc R U
C112 C 0.0653(5) 0.6139(3) 0.3106(2) 0.0221(11) Uani 1 1 d . .
H112 H 0.0022 0.6441 0.3004 0.026 Uiso 1 1 calc R U
C113 C 0.1389(5) 0.5860(3) 0.2667(2) 0.0233(11) Uani 1 1 d . .
C114 C 0.2293(5) 0.5419(3) 0.2842(2) 0.0269(12) Uani 1 1 d . .
H114 H 0.2809 0.5217 0.2556 0.032 Uiso 1 1 calc R U
C115 C 0.2474(5) 0.5261(3) 0.3412(2) 0.0254(12) Uani 1 1 d . .
H115 H 0.3104 0.4958 0.3513 0.030 Uiso 1 1 calc R U
C116 C 0.1210(5) 0.6059(3) 0.2032(2) 0.0250(12) Uani 1 1 d . .
C117 C 0.1506(6) 0.6827(3) 0.1816(3) 0.0337(14) Uani 1 1 d . .
H11A H 0.2268 0.6877 0.1882 0.051 Uiso 1 1 calc R U
H11B H 0.0981 0.7149 0.2027 0.051 Uiso 1 1 calc R U
H11C H 0.1458 0.6946 0.1401 0.051 Uiso 1 1 calc R U
C118 C -0.0023(5) 0.6000(4) 0.1975(3) 0.0342(14) Uani 1 1 d . .
H11D H -0.0131 0.6135 0.1568 0.051 Uiso 1 1 calc R U
H11E H -0.0505 0.6318 0.2210 0.051 Uiso 1 1 calc R U
H11F H -0.0216 0.5509 0.2112 0.051 Uiso 1 1 calc R U
C119 C 0.1933(6) 0.5575(3) 0.1647(3) 0.0362(15) Uani 1 1 d . .
H11G H 0.2723 0.5651 0.1634 0.054 Uiso 1 1 calc R U
H11H H 0.1735 0.5685 0.1254 0.054 Uiso 1 1 calc R U
H11I H 0.1807 0.5078 0.1806 0.054 Uiso 1 1 calc R U
C120 C 0.1970(5) 0.6481(3) 0.6706(2) 0.0239(12) Uani 1 1 d . .
H12A H 0.2456 0.6036 0.6770 0.029 Uiso 1 1 calc R U
H12B H 0.2395 0.6886 0.6732 0.029 Uiso 1 1 calc R U
C121 C 0.1072(5) 0.6401(3) 0.7700(2) 0.0230(11) Uani 1 1 d . .
C122 C 0.0094(5) 0.6383(3) 0.8076(3) 0.0263(12) Uani 1 1 d . .
H122 H -0.0590 0.6394 0.7928 0.032 Uiso 1 1 calc R U
C123 C 0.0071(5) 0.6348(3) 0.8671(2) 0.0264(12) Uani 1 1 d . .
H123 H -0.0626 0.6342 0.8918 0.032 Uiso 1 1 calc R U
C124 C 0.1050(5) 0.6324(3) 0.8907(2) 0.0255(12) Uani 1 1 d . .
C125 C 0.2040(5) 0.6339(3) 0.8520(3) 0.0332(14) Uani 1 1 d . .
H125 H 0.2725 0.6323 0.8669 0.040 Uiso 1 1 calc R U
C126 C 0.2072(5) 0.6378(4) 0.7924(3) 0.0329(14) Uani 1 1 d . .
H126 H 0.2765 0.6389 0.7674 0.039 Uiso 1 1 calc R U
C127 C 0.1067(6) 0.6286(3) 0.9560(2) 0.0292(13) Uani 1 1 d . .
C128 C -0.0117(6) 0.6307(4) 0.9911(3) 0.0388(15) Uani 1 1 d . .
H12C H -0.0063 0.6264 1.0324 0.058 Uiso 1 1 calc R U
H12D H -0.0510 0.5912 0.9846 0.058 Uiso 1 1 calc R U
H12E H -0.0531 0.6758 0.9785 0.058 Uiso 1 1 calc R U
C129 C 0.1640(6) 0.6913(4) 0.9673(3) 0.0368(15) Uani 1 1 d . .
H12F H 0.2401 0.6911 0.9461 0.055 Uiso 1 1 calc R U
H12G H 0.1670 0.6872 1.0089 0.055 Uiso 1 1 calc R U
H12H H 0.1217 0.7359 0.9542 0.055 Uiso 1 1 calc R U
C130 C 0.1708(8) 0.5596(4) 0.9787(3) 0.058(2) Uani 1 1 d . .
H13D H 0.2499 0.5611 0.9623 0.087 Uiso 1 1 calc R U
H13E H 0.1403 0.5194 0.9674 0.087 Uiso 1 1 calc R U
H13F H 0.1633 0.5539 1.0211 0.087 Uiso 1 1 calc R U
C131 C 0.6363(5) 0.6117(3) 0.3804(2) 0.0209(11) Uani 1 1 d . .
H131 H 0.5598 0.5944 0.3916 0.025 Uiso 1 1 calc R U
C132 C 0.7170(4) 0.5619(3) 0.4150(2) 0.0212(11) Uani 1 1 d . .
H132 H 0.7015 0.5114 0.4158 0.025 Uiso 1 1 calc R U
C133 C 0.6994(4) 0.5791(3) 0.4767(2) 0.0192(10) Uani 1 1 d . .
H133 H 0.7560 0.5504 0.4993 0.023 Uiso 1 1 calc R U
C134 C 0.7130(4) 0.6576(3) 0.4727(2) 0.0201(11) Uani 1 1 d . .
H134 H 0.7943 0.6657 0.4630 0.024 Uiso 1 1 calc R U
C135 C 0.6694(5) 0.6149(3) 0.3162(2) 0.0254(12) Uani 1 1 d . .
H13G H 0.7396 0.6388 0.3035 0.031 Uiso 1 1 calc R U
H13H H 0.6821 0.5662 0.3064 0.031 Uiso 1 1 calc R U
C136 C 0.5880(5) 0.6500(3) 0.2294(2) 0.0270(13) Uani 1 1 d . .
C137 C 0.6791(5) 0.6224(3) 0.1951(3) 0.0300(13) Uani 1 1 d . .
H137 H 0.7446 0.6034 0.2112 0.036 Uiso 1 1 calc R U
C138 C 0.6739(5) 0.6229(3) 0.1367(3) 0.0304(13) Uani 1 1 d . .
H138 H 0.7379 0.6046 0.1134 0.036 Uiso 1 1 calc R U
C139 C 0.5805(5) 0.6485(3) 0.1108(2) 0.0259(12) Uani 1 1 d . .
C140 C 0.4925(7) 0.6763(5) 0.1458(3) 0.060(3) Uani 1 1 d . .
H140 H 0.4273 0.6955 0.1296 0.072 Uiso 1 1 calc R U
C141 C 0.4940(7) 0.6776(6) 0.2038(3) 0.068(3) Uani 1 1 d . .
H141 H 0.4307 0.6975 0.2265 0.082 Uiso 1 1 calc R U
C142 C 0.5792(5) 0.6513(3) 0.0457(2) 0.0284(13) Uani 1 1 d . .
C143 C 0.6323(7) 0.7187(4) 0.0126(3) 0.0430(17) Uani 1 1 d . .
H14D H 0.5857 0.7607 0.0231 0.065 Uiso 1 1 calc R U
H14E H 0.6378 0.7187 -0.0292 0.065 Uiso 1 1 calc R U
H14F H 0.7071 0.7195 0.0228 0.065 Uiso 1 1 calc R U
C144 C 0.6432(6) 0.5843(4) 0.0241(3) 0.0400(16) Uani 1 1 d . .
H14G H 0.7199 0.5801 0.0330 0.060 Uiso 1 1 calc R U
H14H H 0.6448 0.5886 -0.0179 0.060 Uiso 1 1 calc R U
H14I H 0.6055 0.5420 0.0435 0.060 Uiso 1 1 calc R U
C145 C 0.4591(6) 0.6542(4) 0.0319(3) 0.0418(16) Uani 1 1 d . .
H14J H 0.4205 0.6148 0.0562 0.063 Uiso 1 1 calc R U
H14K H 0.4613 0.6504 -0.0090 0.063 Uiso 1 1 calc R U
H14L H 0.4191 0.6994 0.0398 0.063 Uiso 1 1 calc R U
C146 C 0.6656(4) 0.6890(3) 0.5266(2) 0.0196(11) Uani 1 1 d . .
H14M H 0.6739 0.7407 0.5203 0.023 Uiso 1 1 calc R U
H14N H 0.5854 0.6809 0.5377 0.023 Uiso 1 1 calc R U
C147 C 0.6974(5) 0.6671(3) 0.6259(2) 0.0217(11) Uani 1 1 d . .
C148 C 0.7589(4) 0.6296(3) 0.6677(2) 0.0230(11) Uani 1 1 d . .
H148 H 0.8217 0.5985 0.6567 0.028 Uiso 1 1 calc R U
C149 C 0.7288(5) 0.6374(3) 0.7253(2) 0.0240(12) Uani 1 1 d . .
H149 H 0.7719 0.6113 0.7532 0.029 Uiso 1 1 calc R U
C150 C 0.6372(5) 0.6824(3) 0.7440(2) 0.0227(11) Uani 1 1 d . .
C151 C 0.5785(5) 0.7202(3) 0.7011(2) 0.0257(12) Uani 1 1 d . .
H151 H 0.5168 0.7522 0.7120 0.031 Uiso 1 1 calc R U
C152 C 0.6064(5) 0.7130(3) 0.6431(2) 0.0258(12) Uani 1 1 d . .
H152 H 0.5637 0.7393 0.6152 0.031 Uiso 1 1 calc R U
C153 C 0.6006(5) 0.6893(3) 0.8089(2) 0.0286(13) Uani 1 1 d . .
C154 C 0.6883(7) 0.6564(5) 0.8458(3) 0.060(3) Uani 1 1 d . .
H15D H 0.6626 0.6626 0.8862 0.091 Uiso 1 1 calc R U
H15E H 0.7579 0.6795 0.8318 0.091 Uiso 1 1 calc R U
H15F H 0.7014 0.6056 0.8433 0.091 Uiso 1 1 calc R U
C155 C 0.5891(8) 0.7696(4) 0.8149(3) 0.052(2) Uani 1 1 d . .
H15G H 0.5230 0.7928 0.7985 0.078 Uiso 1 1 calc R U
H15H H 0.6559 0.7920 0.7939 0.078 Uiso 1 1 calc R U
H15I H 0.5812 0.7745 0.8559 0.078 Uiso 1 1 calc R U
C156 C 0.4915(8) 0.6591(6) 0.8291(4) 0.077(3) Uani 1 1 d . .
H15J H 0.5031 0.6073 0.8391 0.116 Uiso 1 1 calc R U
H15K H 0.4445 0.6708 0.7983 0.116 Uiso 1 1 calc R U
H15L H 0.4546 0.6791 0.8635 0.116 Uiso 1 1 calc R U
C157 C 0.9721(5) 0.8355(3) 0.4378(2) 0.0206(11) Uani 1 1 d . .
H157 H 1.0531 0.8440 0.4268 0.025 Uiso 1 1 calc R U
C158 C 0.9083(5) 0.9010(3) 0.4590(2) 0.0260(12) Uani 1 1 d . .
H158 H 0.9400 0.9452 0.4363 0.031 Uiso 1 1 calc R U
C159 C 0.9175(5) 0.8965(3) 0.5234(2) 0.0221(11) Uani 1 1 d . .
H159 H 0.8698 0.9363 0.5395 0.026 Uiso 1 1 calc R U
C160 C 0.8737(5) 0.8251(3) 0.5529(2) 0.0236(12) Uani 1 1 d . .
H160 H 0.7919 0.8267 0.5511 0.028 Uiso 1 1 calc R U
C161 C 0.9291(5) 0.8140(3) 0.3871(2) 0.0223(11) Uani 1 1 d . .
H16C H 0.9655 0.7675 0.3788 0.027 Uiso 1 1 calc R U
H16D H 0.8473 0.8105 0.3956 0.027 Uiso 1 1 calc R U
C162 C 0.9310(5) 0.8608(3) 0.2859(2) 0.0223(11) Uani 1 1 d . .
C163 C 0.8652(5) 0.8103(3) 0.2764(3) 0.0279(12) Uani 1 1 d . .
H163 H 0.8314 0.7786 0.3083 0.033 Uiso 1 1 calc R U
C164 C 0.8485(5) 0.8060(3) 0.2202(2) 0.0277(12) Uani 1 1 d . .
H164 H 0.8034 0.7709 0.2143 0.033 Uiso 1 1 calc R U
C165 C 0.8961(5) 0.8518(3) 0.1724(2) 0.0242(12) Uani 1 1 d . .
C166 C 0.9611(5) 0.9027(3) 0.1835(2) 0.0278(13) Uani 1 1 d . .
H166 H 0.9943 0.9352 0.1520 0.033 Uiso 1 1 calc R U
C167 C 0.9782(5) 0.9070(3) 0.2386(3) 0.0289(12) Uani 1 1 d . .
H167 H 1.0231 0.9421 0.2445 0.035 Uiso 1 1 calc R U
C168 C 0.8821(6) 0.8471(3) 0.1097(2) 0.0312(14) Uani 1 1 d . .
C169 C 0.8183(10) 0.7854(5) 0.1054(4) 0.071(3) Uani 1 1 d . .
H16E H 0.7406 0.7932 0.1235 0.106 Uiso 1 1 calc R U
H16F H 0.8525 0.7416 0.1255 0.106 Uiso 1 1 calc R U
H16G H 0.8201 0.7813 0.0646 0.106 Uiso 1 1 calc R U
C170 C 0.8277(8) 0.9155(4) 0.0814(3) 0.057(2) Uani 1 1 d . .
H17A H 0.8220 0.9119 0.0411 0.085 Uiso 1 1 calc R U
H17B H 0.8729 0.9548 0.0821 0.085 Uiso 1 1 calc R U
H17C H 0.7528 0.9243 0.1025 0.085 Uiso 1 1 calc R U
C171 C 1.0007(7) 0.8360(5) 0.0746(3) 0.063(3) Uani 1 1 d . .
H17D H 1.0396 0.7925 0.0925 0.094 Uiso 1 1 calc R U
H17E H 1.0434 0.8767 0.0745 0.094 Uiso 1 1 calc R U
H17F H 0.9937 0.8317 0.0346 0.094 Uiso 1 1 calc R U
C172 C 0.8928(5) 0.8054(3) 0.6152(2) 0.0237(12) Uani 1 1 d . .
H17G H 0.8728 0.7563 0.6310 0.028 Uiso 1 1 calc R U
H17H H 0.9718 0.8092 0.6191 0.028 Uiso 1 1 calc R U
C173 C 0.8275(5) 0.8586(3) 0.7004(2) 0.0230(11) Uani 1 1 d . .
C174 C 0.7684(5) 0.9158(3) 0.7243(2) 0.0269(12) Uani 1 1 d . .
H174 H 0.7243 0.9495 0.7014 0.032 Uiso 1 1 calc R U
C175 C 0.7731(5) 0.9238(3) 0.7807(2) 0.0261(12) Uani 1 1 d . .
H175 H 0.7320 0.9630 0.7960 0.031 Uiso 1 1 calc R U
C176 C 0.8382(5) 0.8748(3) 0.8161(2) 0.0240(11) Uani 1 1 d . .
C177 C 0.8983(5) 0.8188(3) 0.7914(2) 0.0251(12) Uani 1 1 d . .
H177 H 0.9438 0.7855 0.8139 0.030 Uiso 1 1 calc R U
C178 C 0.8932(5) 0.8105(3) 0.7342(2) 0.0244(12) Uani 1 1 d . .
H178 H 0.9349 0.7717 0.7185 0.029 Uiso 1 1 calc R U
C179 C 0.8423(5) 0.8853(3) 0.8782(3) 0.0301(13) Uani 1 1 d . .
C180 C 0.7226(6) 0.8953(4) 0.9103(3) 0.0386(15) Uani 1 1 d . .
H18B H 0.6857 0.9398 0.8928 0.058 Uiso 1 1 calc R U
H18C H 0.7254 0.8972 0.9512 0.058 Uiso 1 1 calc R U
H18D H 0.6805 0.8554 0.9075 0.058 Uiso 1 1 calc R U
C181 C 0.9022(7) 0.8214(4) 0.9114(3) 0.0465(19) Uani 1 1 d . .
H18E H 0.8623 0.7790 0.9129 0.070 Uiso 1 1 calc R U
H18F H 0.9039 0.8300 0.9509 0.070 Uiso 1 1 calc R U
H18G H 0.9788 0.8141 0.8917 0.070 Uiso 1 1 calc R U
C182 C 0.9047(6) 0.9515(4) 0.8776(3) 0.0387(15) Uani 1 1 d . .
H18H H 0.9790 0.9467 0.8548 0.058 Uiso 1 1 calc R U
H18I H 0.9124 0.9560 0.9174 0.058 Uiso 1 1 calc R U
H18J H 0.8625 0.9939 0.8603 0.058 Uiso 1 1 calc R U
C183 C 0.4222(5) 0.9214(3) 0.4722(2) 0.0204(11) Uani 1 1 d . .
H183 H 0.4148 0.9743 0.4689 0.024 Uiso 1 1 calc R U
C184 C 0.3125(4) 0.8927(3) 0.5033(2) 0.0198(11) Uani 1 1 d . .
H184 H 0.2483 0.9197 0.4857 0.024 Uiso 1 1 calc R U
C185 C 0.3039(5) 0.9025(3) 0.5665(2) 0.0203(11) Uani 1 1 d . .
H185 H 0.2352 0.8818 0.5895 0.024 Uiso 1 1 calc R U
C186 C 0.4076(5) 0.8638(3) 0.5895(2) 0.0210(11) Uani 1 1 d . .
H186 H 0.3984 0.8116 0.5982 0.025 Uiso 1 1 calc R U
C187 C 0.4606(5) 0.9016(3) 0.4125(2) 0.0205(11) Uani 1 1 d . .
H18K H 0.5379 0.9146 0.3978 0.025 Uiso 1 1 calc R U
H18L H 0.4577 0.8500 0.4131 0.025 Uiso 1 1 calc R U
C188 C 0.3877(5) 0.9305(3) 0.3210(2) 0.0246(12) Uani 1 1 d . .
C189 C 0.4724(5) 0.8914(3) 0.2918(2) 0.0251(12) Uani 1 1 d . .
H189 H 0.5324 0.8685 0.3109 0.030 Uiso 1 1 calc R U
C190 C 0.4701(5) 0.8855(3) 0.2341(3) 0.0293(13) Uani 1 1 d . .
H190 H 0.5299 0.8591 0.2142 0.035 Uiso 1 1 calc R U
C191 C 0.3826(5) 0.9173(3) 0.2047(2) 0.0271(12) Uani 1 1 d . .
C192 C 0.2973(5) 0.9561(3) 0.2356(3) 0.0296(13) Uani 1 1 d . .
H192 H 0.2365 0.9784 0.2168 0.035 Uiso 1 1 calc R U
C193 C 0.2987(5) 0.9630(3) 0.2927(2) 0.0250(12) Uani 1 1 d . .
H193 H 0.2394 0.9896 0.3127 0.030 Uiso 1 1 calc R U
C194 C 0.3765(6) 0.9114(4) 0.1412(3) 0.0383(15) Uani 1 1 d . .
C195 C 0.2884(6) 0.8622(5) 0.1399(3) 0.052(2) Uani 1 1 d . .
H19A H 0.2756 0.8638 0.0998 0.078 Uiso 1 1 calc R U
H19B H 0.2187 0.8771 0.1633 0.078 Uiso 1 1 calc R U
H19C H 0.3135 0.8136 0.1557 0.078 Uiso 1 1 calc R U
C196 C 0.4876(7) 0.8841(6) 0.1100(3) 0.071(3) Uani 1 1 d . .
H19D H 0.5092 0.8364 0.1293 0.107 Uiso 1 1 calc R U
H19E H 0.5450 0.9161 0.1109 0.107 Uiso 1 1 calc R U
H19F H 0.4802 0.8822 0.0696 0.107 Uiso 1 1 calc R U
C197 C 0.3447(13) 0.9849(5) 0.1087(4) 0.100(5) Uani 1 1 d . .
H19G H 0.3524 0.9829 0.0671 0.149 Uiso 1 1 calc R U
H19H H 0.3943 1.0191 0.1153 0.149 Uiso 1 1 calc R U
H19I H 0.2672 0.9999 0.1229 0.149 Uiso 1 1 calc R U
C198 C 0.4320(5) 0.8889(3) 0.6430(2) 0.0219(11) Uani 1 1 d . .
H19J H 0.5071 0.8697 0.6521 0.026 Uiso 1 1 calc R U
H19K H 0.4283 0.9414 0.6377 0.026 Uiso 1 1 calc R U
C199 C 0.3440(5) 0.8790(3) 0.7427(2) 0.0230(11) Uani 1 1 d . .
C200 C 0.2707(5) 0.8422(3) 0.7861(2) 0.0281(12) Uani 1 1 d . .
H200 H 0.2260 0.8090 0.7769 0.034 Uiso 1 1 calc R U
C201 C 0.2633(5) 0.8543(3) 0.8428(3) 0.0298(13) Uani 1 1 d . .
H201 H 0.2132 0.8290 0.8723 0.036 Uiso 1 1 calc R U
C202 C 0.3282(5) 0.9032(3) 0.8576(2) 0.0227(11) Uani 1 1 d . .
C203 C 0.3990(5) 0.9395(3) 0.8137(2) 0.0242(12) Uani 1 1 d . .
H203 H 0.4430 0.9734 0.8225 0.029 Uiso 1 1 calc R U
C204 C 0.4076(5) 0.9277(3) 0.7561(2) 0.0223(11) Uani 1 1 d . .
H204 H 0.4571 0.9533 0.7265 0.027 Uiso 1 1 calc R U
C205 C 0.3206(5) 0.9115(3) 0.9215(2) 0.0276(12) Uani 1 1 d . .
C206 C 0.3679(6) 0.8423(3) 0.9547(3) 0.0372(15) Uani 1 1 d . .
H20A H 0.3631 0.8469 0.9957 0.056 Uiso 1 1 calc R U
H20B H 0.4462 0.8325 0.9385 0.056 Uiso 1 1 calc R U
H20C H 0.3246 0.8032 0.9513 0.056 Uiso 1 1 calc R U
C207 C 0.1985(6) 0.9264(4) 0.9475(3) 0.0425(16) Uani 1 1 d . .
H20D H 0.1662 0.9691 0.9250 0.064 Uiso 1 1 calc R U
H20E H 0.1948 0.9337 0.9878 0.064 Uiso 1 1 calc R U
H20F H 0.1563 0.8858 0.9463 0.064 Uiso 1 1 calc R U
C208 C 0.3857(6) 0.9728(3) 0.9294(3) 0.0340(14) Uani 1 1 d . .
H20G H 0.3553 1.0175 0.9085 0.051 Uiso 1 1 calc R U
H20H H 0.4647 0.9641 0.9139 0.051 Uiso 1 1 calc R U
H20I H 0.3787 0.9761 0.9707 0.051 Uiso 1 1 calc R U
S1 S -0.00422(11) -0.00136(8) 0.64561(6) 0.0259(3) Uani 1 1 d . .
O1S O 0.0724(4) 0.0139(2) 0.58905(18) 0.0326(10) Uani 1 1 d . .
S2 S 0.78712(13) 0.22182(8) 0.36906(6) 0.0310(3) Uani 1 1 d . .
O2S O 0.8769(4) 0.2617(3) 0.3839(2) 0.0425(11) Uani 1 1 d . .
S3 S 0.61611(11) 0.49158(8) 0.66826(6) 0.0262(3) Uani 1 1 d . .
O3S O 0.6063(3) 0.4267(2) 0.64118(17) 0.0293(9) Uani 1 1 d . .
S4 S 0.22581(11) 0.74687(7) 0.37675(6) 0.0219(3) Uani 1 1 d . .
O4S O 0.2557(4) 0.8085(2) 0.40088(17) 0.0287(9) Uani 1 1 d . .
C1S C 0.0789(5) -0.0561(3) 0.6946(3) 0.0342(14) Uani 1 1 d . .
H1S1 H 0.1009 -0.1019 0.6812 0.051 Uiso 1 1 calc R U
H1S2 H 0.0354 -0.0640 0.7334 0.051 Uiso 1 1 calc R U
H1S3 H 0.1460 -0.0324 0.6961 0.051 Uiso 1 1 calc R U
C2S C -0.0170(5) 0.0775(3) 0.6782(3) 0.0319(13) Uani 1 1 d . .
H2S1 H 0.0573 0.0895 0.6825 0.048 Uiso 1 1 calc R U
H2S2 H -0.0628 0.0694 0.7164 0.048 Uiso 1 1 calc R U
H2S3 H -0.0526 0.1168 0.6535 0.048 Uiso 1 1 calc R U
C3S C 0.8579(5) 0.1434(4) 0.3464(3) 0.0367(15) Uani 1 1 d . .
H3S1 H 0.9278 0.1551 0.3212 0.055 Uiso 1 1 calc R U
H3S2 H 0.8105 0.1223 0.3250 0.055 Uiso 1 1 calc R U
H3S3 H 0.8745 0.1093 0.3804 0.055 Uiso 1 1 calc R U
C4S C 0.7575(6) 0.2667(4) 0.2993(3) 0.0433(17) Uani 1 1 d . .
H4S1 H 0.7215 0.3142 0.3031 0.065 Uiso 1 1 calc R U
H4S2 H 0.7075 0.2394 0.2845 0.065 Uiso 1 1 calc R U
H4S3 H 0.8274 0.2710 0.2723 0.065 Uiso 1 1 calc R U
C5S C 0.4935(5) 0.5488(3) 0.6563(3) 0.0335(14) Uani 1 1 d . .
H5S1 H 0.4993 0.5698 0.6152 0.050 Uiso 1 1 calc R U
H5S2 H 0.4863 0.5867 0.6801 0.050 Uiso 1 1 calc R U
H5S3 H 0.4276 0.5212 0.6669 0.050 Uiso 1 1 calc R U
C6S C 0.5790(6) 0.4652(4) 0.7443(3) 0.0386(15) Uani 1 1 d . .
H6S1 H 0.5091 0.4417 0.7517 0.058 Uiso 1 1 calc R U
H6S2 H 0.5690 0.5072 0.7637 0.058 Uiso 1 1 calc R U
H6S3 H 0.6384 0.4322 0.7593 0.058 Uiso 1 1 calc R U
C7S C 0.2146(5) 0.7808(3) 0.3023(3) 0.0308(13) Uani 1 1 d . .
H7S1 H 0.1538 0.8185 0.3003 0.046 Uiso 1 1 calc R U
H7S2 H 0.1988 0.7424 0.2829 0.046 Uiso 1 1 calc R U
H7S3 H 0.2850 0.8001 0.2831 0.046 Uiso 1 1 calc R U
C8S C 0.3509(5) 0.6921(3) 0.3644(3) 0.0339(14) Uani 1 1 d . .
H8S1 H 0.4107 0.7213 0.3436 0.051 Uiso 1 1 calc R U
H8S2 H 0.3394 0.6564 0.3412 0.051 Uiso 1 1 calc R U
H8S3 H 0.3718 0.6683 0.4017 0.051 Uiso 1 1 calc R U

loop_
_atom_site_aniso_label
_atom_site_aniso_U_11
_atom_site_aniso_U_22
_atom_site_aniso_U_33
_atom_site_aniso_U_23
_atom_site_aniso_U_13
_atom_site_aniso_U_12
Se1 0.0349(3) 0.0186(3) 0.0207(3) -0.0032(2) -0.0030(2) -0.0022(2)
Se2 0.0225(3) 0.0382(3) 0.0187(3) -0.0078(2) 0.0011(2) -0.0105(2)
Se3 0.0281(3) 0.0176(3) 0.0189(3) -0.0043(2) -0.0053(2) 0.0050(2)
Se4 0.0226(3) 0.0214(3) 0.0189(3) -0.0044(2) -0.0029(2) -0.0048(2)
Se5 0.0224(3) 0.0270(3) 0.0183(3) -0.0057(2) 0.0009(2) -0.0042(2)
Se6 0.0328(3) 0.0193(3) 0.0191(3) -0.0026(2) -0.0061(2) 0.0024(2)
Se7 0.0312(3) 0.0177(3) 0.0195(3) -0.0036(2) -0.0082(2) 0.0018(2)
Se8 0.0234(3) 0.0224(3) 0.0202(3) -0.0051(2) -0.0050(2) -0.0017(2)
O1 0.024(2) 0.035(2) 0.021(2) -0.0017(17) -0.0018(16) -0.0051(17)
O2 0.025(2) 0.0219(19) 0.027(2) -0.0071(16) -0.0013(16) 0.0054(16)
O3 0.023(2) 0.027(2) 0.0209(19) -0.0068(16) -0.0043(15) 0.0038(16)
O4 0.031(2) 0.035(2) 0.0155(19) -0.0043(16) -0.0014(16) -0.0102(17)
O5 0.0200(19) 0.0235(19) 0.023(2) -0.0008(15) -0.0037(15) -0.0090(15)
O6 0.0201(19) 0.033(2) 0.0202(19) -0.0141(16) 0.0012(16) 0.0002(16)
O7 0.021(2) 0.040(2) 0.0169(19) -0.0077(16) -0.0017(15) 0.0008(17)
O8 0.030(2) 0.0225(19) 0.0163(18) -0.0061(15) -0.0064(16) 0.0012(16)
O9 0.030(2) 0.028(2) 0.021(2) -0.0063(16) -0.0081(16) -0.0078(16)
O10 0.024(2) 0.027(2) 0.028(2) -0.0091(17) -0.0081(16) 0.0081(16)
O11 0.028(2) 0.025(2) 0.0173(19) -0.0017(15) -0.0017(16) 0.0042(16)
O12 0.033(2) 0.026(2) 0.0160(18) -0.0038(15) -0.0054(16) -0.0059(16)
O13 0.031(2) 0.026(2) 0.025(2) -0.0038(17) -0.0030(17) 0.0015(17)
O14 0.037(2) 0.0228(19) 0.0172(19) -0.0030(15) -0.0049(17) -0.0125(16)
O15 0.036(2) 0.028(2) 0.0156(19) -0.0041(15) -0.0005(16) -0.0094(17)
O16 0.032(2) 0.025(2) 0.0130(18) -0.0026(15) -0.0039(16) 0.0033(16)
O17 0.0167(18) 0.031(2) 0.0207(19) -0.0087(16) 0.0003(15) -0.0005(16)
O18 0.028(2) 0.0178(18) 0.027(2) -0.0002(15) -0.0093(16) -0.0090(16)
O19 0.026(2) 0.025(2) 0.0184(19) -0.0052(15) -0.0060(16) 0.0074(16)
O20 0.026(2) 0.039(2) 0.0172(19) -0.0108(16) -0.0042(16) 0.0034(17)
O21 0.0190(19) 0.027(2) 0.029(2) -0.0082(17) 0.0028(16) 0.0020(16)
O22 0.0211(19) 0.0218(19) 0.027(2) -0.0028(16) 0.0004(16) -0.0042(16)
O23 0.039(3) 0.049(3) 0.018(2) -0.0068(18) -0.0043(18) 0.019(2)
O24 0.028(2) 0.027(2) 0.0179(19) -0.0063(16) -0.0068(16) 0.0056(16)
O25 0.035(2) 0.046(3) 0.024(2) -0.0100(19) -0.0098(18) 0.021(2)
O26 0.034(2) 0.030(2) 0.033(2) -0.0126(18) -0.0017(18) -0.0084(18)
O27 0.039(2) 0.026(2) 0.0158(19) -0.0019(15) -0.0048(17) -0.0065(17)
O28 0.033(2) 0.036(2) 0.0167(19) -0.0053(16) -0.0055(17) 0.0052(18)
O29 0.039(2) 0.0195(19) 0.0188(19) -0.0029(15) -0.0081(17) -0.0107(16)
O30 0.036(2) 0.022(2) 0.023(2) -0.0081(16) -0.0066(17) 0.0062(17)
O31 0.032(2) 0.0228(19) 0.0139(18) -0.0030(15) -0.0053(16) -0.0008(16)
O32 0.033(2) 0.031(2) 0.0170(19) -0.0042(15) -0.0059(16) -0.0100(17)
C1 0.025(3) 0.023(3) 0.020(3) 0.000(2) -0.007(2) 0.000(2)
C2 0.019(3) 0.019(3) 0.024(3) 0.000(2) -0.003(2) 0.000(2)
C3 0.020(3) 0.023(3) 0.024(3) -0.007(2) -0.002(2) -0.002(2)
C4 0.022(3) 0.022(3) 0.021(3) -0.006(2) 0.000(2) -0.004(2)
C5 0.025(3) 0.020(3) 0.020(3) -0.006(2) -0.005(2) 0.001(2)
C6 0.015(3) 0.028(3) 0.024(3) -0.008(2) -0.005(2) 0.000(2)
C7 0.026(3) 0.026(3) 0.022(3) -0.002(2) -0.006(2) -0.003(2)
C8 0.024(3) 0.025(3) 0.026(3) -0.007(2) -0.007(2) 0.005(2)
C9 0.019(3) 0.033(3) 0.022(3) -0.006(2) -0.006(2) -0.004(2)
C10 0.021(3) 0.025(3) 0.023(3) 0.001(2) -0.007(2) -0.004(2)
C11 0.020(3) 0.025(3) 0.029(3) -0.007(2) -0.006(2) 0.002(2)
C12 0.026(3) 0.039(3) 0.020(3) -0.003(2) -0.004(2) -0.001(2)
C13 0.063(6) 0.143(10) 0.026(4) -0.021(5) 0.009(4) -0.051(6)
C14 0.073(6) 0.075(6) 0.027(4) -0.015(4) -0.008(4) 0.032(5)
C15 0.034(4) 0.057(4) 0.029(3) -0.005(3) -0.010(3) 0.004(3)
C16 0.027(3) 0.025(3) 0.017(3) -0.004(2) -0.003(2) -0.004(2)
C17 0.028(3) 0.025(3) 0.019(3) -0.006(2) -0.003(2) 0.000(2)
C18 0.034(3) 0.031(3) 0.022(3) -0.004(2) 0.003(2) -0.011(3)
C19 0.041(4) 0.037(3) 0.029(3) -0.011(3) -0.007(3) -0.007(3)
C20 0.058(4) 0.024(3) 0.020(3) -0.006(2) -0.006(3) -0.004(3)
C21 0.048(4) 0.034(3) 0.020(3) -0.004(2) -0.001(3) -0.014(3)
C22 0.033(3) 0.033(3) 0.021(3) -0.006(2) -0.003(2) -0.004(3)
C23 0.082(6) 0.039(4) 0.021(3) -0.008(3) -0.018(3) -0.014(4)
C24 0.078(7) 0.117(9) 0.053(6) -0.017(6) -0.034(5) 0.019(6)
C25 0.135(9) 0.053(5) 0.028(4) -0.018(4) -0.030(5) 0.013(5)
C26 0.167(12) 0.055(5) 0.028(4) 0.006(4) -0.032(6) -0.038(6)
C27 0.019(3) 0.021(3) 0.020(3) -0.003(2) -0.005(2) 0.002(2)
C28 0.022(3) 0.019(3) 0.015(2) -0.0045(19) -0.005(2) -0.002(2)
C29 0.025(3) 0.018(3) 0.016(2) -0.0029(19) -0.005(2) -0.001(2)
C30 0.024(3) 0.024(3) 0.020(3) -0.009(2) -0.001(2) -0.004(2)
C31 0.021(3) 0.024(3) 0.015(3) -0.006(2) 0.000(2) -0.001(2)
C32 0.029(3) 0.021(3) 0.018(3) -0.005(2) -0.004(2) 0.001(2)
C33 0.032(3) 0.034(3) 0.021(3) -0.011(2) -0.005(2) 0.003(2)
C34 0.047(4) 0.033(3) 0.026(3) -0.010(3) -0.016(3) 0.005(3)
C35 0.054(4) 0.016(3) 0.021(3) -0.007(2) -0.002(3) -0.003(2)
C36 0.043(4) 0.031(3) 0.023(3) -0.006(2) 0.004(3) -0.011(3)
C37 0.037(3) 0.029(3) 0.022(3) -0.006(2) 0.001(3) -0.003(3)
C38 0.070(5) 0.023(3) 0.016(3) -0.003(2) -0.006(3) -0.001(3)
C39 0.178(12) 0.042(5) 0.029(4) -0.006(3) -0.033(6) 0.034(6)
C40 0.060(5) 0.053(4) 0.028(3) -0.007(3) -0.007(3) -0.009(4)
C41 0.076(6) 0.055(5) 0.032(4) -0.005(3) 0.003(4) -0.023(4)
C42 0.023(3) 0.022(3) 0.019(3) -0.006(2) -0.002(2) -0.003(2)
C43 0.018(3) 0.023(3) 0.018(3) -0.004(2) -0.002(2) -0.007(2)
C44 0.026(3) 0.020(3) 0.023(3) -0.004(2) -0.004(2) -0.002(2)
C45 0.028(3) 0.022(3) 0.023(3) -0.007(2) -0.004(2) -0.002(2)
C46 0.023(3) 0.024(3) 0.024(3) -0.002(2) -0.007(2) -0.008(2)
C47 0.020(3) 0.024(3) 0.027(3) -0.006(2) -0.010(2) 0.002(2)
C48 0.018(3) 0.027(3) 0.020(3) -0.007(2) -0.001(2) 0.001(2)
C49 0.033(3) 0.031(3) 0.021(3) -0.007(2) -0.011(2) -0.002(2)
C50 0.045(4) 0.039(4) 0.017(3) -0.005(2) -0.006(3) 0.000(3)
C51 0.036(3) 0.039(3) 0.027(3) -0.003(3) -0.015(3) 0.001(3)
C52 0.048(4) 0.034(3) 0.022(3) 0.004(2) -0.005(3) -0.012(3)
C53 0.022(3) 0.017(3) 0.021(3) -0.007(2) -0.002(2) -0.002(2)
C54 0.021(3) 0.020(3) 0.022(3) -0.005(2) -0.003(2) 0.002(2)
C55 0.025(3) 0.017(2) 0.020(3) -0.004(2) -0.006(2) 0.000(2)
C56 0.019(3) 0.020(3) 0.020(3) 0.000(2) -0.002(2) 0.001(2)
C57 0.027(3) 0.019(3) 0.018(3) -0.004(2) -0.005(2) -0.003(2)
C58 0.027(3) 0.024(3) 0.020(3) -0.004(2) 0.002(2) -0.005(2)
C59 0.031(3) 0.022(3) 0.024(3) -0.008(2) -0.002(2) 0.005(2)
C60 0.034(3) 0.026(3) 0.024(3) -0.003(2) -0.003(2) 0.002(2)
C61 0.034(3) 0.033(3) 0.024(3) -0.003(2) 0.001(2) 0.000(3)
C62 0.029(3) 0.027(3) 0.025(3) -0.006(2) 0.003(2) 0.003(2)
C63 0.027(3) 0.023(3) 0.027(3) -0.002(2) -0.001(2) 0.000(2)
C64 0.048(4) 0.036(3) 0.023(3) -0.011(3) -0.004(3) 0.007(3)
C65 0.051(4) 0.042(4) 0.030(3) -0.015(3) -0.009(3) -0.003(3)
C66 0.102(7) 0.052(5) 0.019(3) -0.006(3) -0.010(4) 0.013(5)
C67 0.056(5) 0.059(5) 0.029(4) -0.018(3) 0.014(3) -0.015(4)
C68 0.029(3) 0.023(3) 0.016(3) -0.004(2) -0.002(2) 0.002(2)
C69 0.023(3) 0.028(3) 0.019(3) -0.004(2) -0.003(2) 0.001(2)
C70 0.027(3) 0.024(3) 0.026(3) -0.001(2) -0.005(2) -0.002(2)
C71 0.030(3) 0.024(3) 0.025(3) 0.002(2) -0.001(2) -0.005(2)
C72 0.028(3) 0.026(3) 0.018(3) -0.003(2) -0.001(2) 0.000(2)
C73 0.037(3) 0.024(3) 0.023(3) -0.003(2) -0.004(2) -0.007(2)
C74 0.037(3) 0.026(3) 0.020(3) 0.002(2) -0.002(2) -0.004(2)
C75 0.041(3) 0.029(3) 0.017(3) -0.001(2) -0.004(2) -0.005(3)
C76 0.057(4) 0.040(4) 0.022(3) -0.003(3) 0.001(3) -0.005(3)
C77 0.065(5) 0.040(4) 0.030(3) -0.001(3) -0.021(3) -0.003(3)
C78 0.060(5) 0.041(4) 0.020(3) -0.006(3) -0.008(3) -0.010(3)
C79 0.025(3) 0.019(3) 0.015(3) 0.000(2) -0.002(2) -0.003(2)
C80 0.027(3) 0.022(3) 0.017(3) -0.002(2) -0.002(2) -0.003(2)
C81 0.022(3) 0.028(3) 0.015(3) -0.002(2) -0.002(2) -0.001(2)
C82 0.025(3) 0.019(3) 0.021(3) -0.002(2) -0.005(2) -0.005(2)
C83 0.026(3) 0.023(3) 0.016(3) 0.000(2) -0.002(2) -0.003(2)
C84 0.028(3) 0.021(3) 0.018(3) -0.004(2) -0.007(2) 0.001(2)
C85 0.028(3) 0.027(3) 0.019(3) -0.004(2) 0.001(2) -0.004(2)
C86 0.034(3) 0.022(3) 0.026(3) -0.009(2) -0.006(2) -0.005(2)
C87 0.023(3) 0.025(3) 0.021(3) -0.002(2) -0.003(2) 0.000(2)
C88 0.031(3) 0.026(3) 0.017(3) -0.001(2) -0.001(2) -0.005(2)
C89 0.035(3) 0.024(3) 0.023(3) -0.003(2) -0.006(2) -0.007(2)
C90 0.037(3) 0.028(3) 0.021(3) -0.007(2) 0.000(2) -0.001(2)
C91 0.043(4) 0.040(4) 0.036(4) -0.014(3) 0.010(3) -0.011(3)
C92 0.037(3) 0.034(3) 0.027(3) -0.007(3) -0.002(3) -0.008(3)
C93 0.072(5) 0.031(3) 0.026(3) -0.002(3) -0.014(3) -0.001(3)
C94 0.022(3) 0.018(3) 0.018(3) 0.000(2) -0.002(2) 0.000(2)
C95 0.031(3) 0.014(2) 0.019(3) -0.004(2) -0.003(2) -0.002(2)
C96 0.026(3) 0.026(3) 0.022(3) -0.004(2) 0.000(2) 0.005(2)
C97 0.031(3) 0.023(3) 0.027(3) 0.001(2) -0.007(2) -0.003(2)
C98 0.034(3) 0.020(3) 0.019(3) 0.000(2) -0.004(2) -0.005(2)
C99 0.029(3) 0.025(3) 0.026(3) -0.005(2) -0.001(2) 0.003(2)
C100 0.027(3) 0.028(3) 0.018(3) -0.005(2) -0.003(2) 0.000(2)
C101 0.047(4) 0.018(3) 0.027(3) -0.004(2) -0.006(3) -0.002(3)
C102 0.062(5) 0.038(4) 0.026(3) 0.000(3) -0.013(3) 0.000(3)
C103 0.054(4) 0.059(5) 0.019(3) -0.016(3) 0.001(3) 0.005(4)
C104 0.072(5) 0.040(4) 0.026(3) -0.009(3) -0.008(3) -0.020(4)
C105 0.019(3) 0.017(2) 0.021(3) -0.006(2) 0.002(2) 0.001(2)
C106 0.020(3) 0.018(2) 0.015(2) -0.0012(19) 0.000(2) 0.002(2)
C107 0.026(3) 0.018(3) 0.018(3) -0.003(2) -0.010(2) -0.001(2)
C108 0.022(3) 0.020(3) 0.022(3) -0.007(2) -0.007(2) 0.001(2)
C109 0.019(3) 0.017(2) 0.019(3) -0.006(2) -0.001(2) 0.002(2)
C110 0.025(3) 0.019(3) 0.015(3) -0.004(2) -0.004(2) -0.004(2)
C111 0.015(2) 0.018(3) 0.024(3) -0.004(2) -0.002(2) 0.002(2)
C112 0.024(3) 0.021(3) 0.022(3) -0.005(2) -0.008(2) 0.000(2)
C113 0.030(3) 0.018(3) 0.025(3) -0.002(2) -0.009(2) -0.006(2)
C114 0.029(3) 0.030(3) 0.021(3) -0.008(2) -0.001(2) 0.003(2)
C115 0.025(3) 0.027(3) 0.024(3) -0.004(2) -0.010(2) 0.008(2)
C116 0.034(3) 0.024(3) 0.020(3) -0.004(2) -0.013(2) 0.000(2)
C117 0.049(4) 0.029(3) 0.025(3) 0.003(2) -0.012(3) -0.013(3)
C118 0.038(4) 0.043(4) 0.025(3) -0.003(3) -0.013(3) -0.008(3)
C119 0.056(4) 0.034(3) 0.021(3) -0.007(3) -0.014(3) 0.003(3)
C120 0.024(3) 0.028(3) 0.021(3) -0.010(2) -0.004(2) 0.003(2)
C121 0.029(3) 0.020(3) 0.024(3) -0.009(2) -0.008(2) 0.001(2)
C122 0.027(3) 0.029(3) 0.025(3) -0.007(2) -0.007(2) -0.004(2)
C123 0.029(3) 0.026(3) 0.024(3) -0.006(2) 0.003(2) -0.008(2)
C124 0.040(3) 0.017(3) 0.020(3) -0.003(2) -0.008(2) -0.002(2)
C125 0.035(3) 0.045(4) 0.023(3) -0.010(3) -0.010(3) 0.002(3)
C126 0.028(3) 0.043(4) 0.025(3) -0.004(3) -0.001(2) 0.003(3)
C127 0.046(4) 0.023(3) 0.019(3) -0.006(2) -0.003(3) -0.002(3)
C128 0.049(4) 0.040(4) 0.026(3) -0.004(3) 0.002(3) -0.010(3)
C129 0.040(4) 0.042(4) 0.031(3) -0.010(3) -0.005(3) -0.005(3)
C130 0.102(7) 0.039(4) 0.030(4) -0.005(3) -0.016(4) 0.024(4)
C131 0.023(3) 0.020(3) 0.021(3) -0.006(2) -0.002(2) -0.005(2)
C132 0.018(3) 0.019(3) 0.026(3) -0.006(2) 0.001(2) -0.004(2)
C133 0.019(3) 0.020(3) 0.019(3) -0.003(2) -0.001(2) -0.005(2)
C134 0.017(3) 0.025(3) 0.018(3) -0.002(2) -0.009(2) 0.003(2)
C135 0.027(3) 0.024(3) 0.026(3) -0.006(2) -0.004(2) 0.003(2)
C136 0.036(3) 0.031(3) 0.013(3) -0.006(2) -0.005(2) 0.010(2)
C137 0.028(3) 0.035(3) 0.027(3) -0.008(3) -0.007(2) 0.005(3)
C138 0.030(3) 0.039(3) 0.021(3) -0.010(2) 0.000(2) 0.005(3)
C139 0.033(3) 0.025(3) 0.019(3) -0.002(2) -0.004(2) 0.002(2)
C140 0.048(5) 0.101(7) 0.025(4) -0.009(4) -0.013(3) 0.038(5)
C141 0.046(5) 0.125(8) 0.023(4) -0.016(4) -0.006(3) 0.052(5)
C142 0.042(4) 0.024(3) 0.019(3) -0.004(2) -0.005(2) 0.003(3)
C143 0.067(5) 0.041(4) 0.021(3) 0.000(3) -0.003(3) -0.020(3)
C144 0.054(4) 0.038(4) 0.026(3) -0.005(3) -0.007(3) 0.006(3)
C145 0.048(4) 0.045(4) 0.036(4) -0.008(3) -0.017(3) 0.002(3)
C146 0.023(3) 0.022(3) 0.015(2) -0.006(2) -0.008(2) 0.004(2)
C147 0.025(3) 0.023(3) 0.018(3) -0.004(2) -0.004(2) -0.003(2)
C148 0.017(3) 0.027(3) 0.027(3) -0.007(2) -0.006(2) -0.001(2)
C149 0.022(3) 0.031(3) 0.020(3) -0.004(2) -0.006(2) -0.004(2)
C150 0.024(3) 0.022(3) 0.023(3) -0.003(2) -0.003(2) -0.005(2)
C151 0.032(3) 0.025(3) 0.021(3) -0.007(2) -0.005(2) 0.006(2)
C152 0.033(3) 0.026(3) 0.018(3) -0.003(2) -0.005(2) 0.003(2)
C153 0.029(3) 0.036(3) 0.020(3) -0.008(2) -0.004(2) 0.002(3)
C154 0.062(5) 0.093(7) 0.023(4) -0.016(4) -0.008(3) 0.025(5)
C155 0.073(6) 0.051(5) 0.034(4) -0.015(3) -0.011(4) 0.005(4)
C156 0.075(7) 0.126(9) 0.039(5) -0.027(5) 0.016(4) -0.054(6)
C157 0.023(3) 0.022(3) 0.015(3) 0.001(2) -0.003(2) 0.000(2)
C158 0.035(3) 0.021(3) 0.019(3) 0.000(2) -0.002(2) 0.002(2)
C159 0.025(3) 0.021(3) 0.019(3) -0.004(2) -0.003(2) 0.003(2)
C160 0.026(3) 0.027(3) 0.018(3) -0.006(2) -0.008(2) 0.005(2)
C161 0.026(3) 0.025(3) 0.015(3) -0.001(2) -0.003(2) -0.001(2)
C162 0.022(3) 0.025(3) 0.021(3) -0.006(2) -0.005(2) 0.002(2)
C163 0.029(3) 0.030(3) 0.023(3) 0.000(2) -0.001(2) -0.004(2)
C164 0.031(3) 0.031(3) 0.023(3) -0.007(2) -0.005(2) -0.005(2)
C165 0.025(3) 0.025(3) 0.022(3) -0.002(2) -0.005(2) 0.003(2)
C166 0.027(3) 0.033(3) 0.021(3) 0.002(2) -0.001(2) -0.006(2)
C167 0.032(3) 0.029(3) 0.026(3) -0.002(2) -0.003(2) -0.009(2)
C168 0.041(4) 0.035(3) 0.019(3) -0.006(2) -0.009(3) 0.002(3)
C169 0.124(9) 0.058(5) 0.041(5) -0.008(4) -0.032(5) -0.031(6)
C170 0.085(6) 0.054(5) 0.036(4) -0.016(4) -0.029(4) 0.017(4)
C171 0.057(5) 0.091(7) 0.039(4) -0.023(4) -0.008(4) 0.023(5)
C172 0.030(3) 0.024(3) 0.016(3) -0.003(2) -0.003(2) 0.004(2)
C173 0.021(3) 0.029(3) 0.017(3) -0.001(2) 0.004(2) -0.006(2)
C174 0.030(3) 0.026(3) 0.022(3) 0.001(2) -0.001(2) -0.001(2)
C175 0.028(3) 0.027(3) 0.022(3) -0.001(2) -0.002(2) 0.000(2)
C176 0.029(3) 0.022(3) 0.020(3) -0.003(2) 0.002(2) -0.006(2)
C177 0.033(3) 0.022(3) 0.020(3) -0.002(2) -0.005(2) -0.002(2)
C178 0.026(3) 0.026(3) 0.021(3) -0.005(2) -0.001(2) 0.001(2)
C179 0.039(3) 0.027(3) 0.025(3) -0.009(2) -0.004(3) -0.001(3)
C180 0.046(4) 0.047(4) 0.022(3) -0.009(3) 0.004(3) -0.008(3)
C181 0.088(6) 0.033(4) 0.021(3) -0.010(3) -0.023(3) 0.013(4)
C182 0.045(4) 0.038(4) 0.037(4) -0.013(3) -0.008(3) -0.006(3)
C183 0.024(3) 0.017(2) 0.021(3) -0.003(2) -0.004(2) -0.002(2)
C184 0.023(3) 0.018(3) 0.018(3) -0.003(2) -0.003(2) 0.000(2)
C185 0.022(3) 0.022(3) 0.016(3) -0.002(2) 0.000(2) -0.003(2)
C186 0.031(3) 0.017(2) 0.015(3) -0.0011(19) -0.004(2) -0.002(2)
C187 0.026(3) 0.018(3) 0.017(3) -0.003(2) -0.005(2) -0.001(2)
C188 0.037(3) 0.020(3) 0.018(3) -0.004(2) -0.004(2) -0.009(2)
C189 0.031(3) 0.024(3) 0.021(3) -0.004(2) -0.003(2) -0.003(2)
C190 0.033(3) 0.032(3) 0.024(3) -0.010(2) 0.002(2) -0.004(3)
C191 0.038(3) 0.027(3) 0.016(3) -0.002(2) 0.001(2) -0.012(2)
C192 0.042(4) 0.023(3) 0.025(3) -0.001(2) -0.010(3) -0.004(3)
C193 0.034(3) 0.022(3) 0.019(3) -0.004(2) -0.003(2) 0.002(2)
C194 0.052(4) 0.045(4) 0.020(3) -0.009(3) -0.004(3) -0.009(3)
C195 0.041(4) 0.090(6) 0.031(4) -0.028(4) 0.000(3) -0.016(4)
C196 0.059(5) 0.142(9) 0.026(4) -0.044(5) 0.014(4) -0.048(6)
C197 0.204(15) 0.070(7) 0.022(4) -0.004(4) -0.020(6) 0.001(8)
C198 0.028(3) 0.021(3) 0.017(3) -0.001(2) -0.005(2) -0.006(2)
C199 0.030(3) 0.022(3) 0.018(3) -0.001(2) -0.009(2) 0.002(2)
C200 0.035(3) 0.033(3) 0.019(3) -0.002(2) -0.006(2) -0.012(3)
C201 0.033(3) 0.035(3) 0.022(3) -0.003(2) -0.003(2) -0.009(3)
C202 0.028(3) 0.024(3) 0.016(3) -0.004(2) -0.006(2) 0.003(2)
C203 0.031(3) 0.022(3) 0.021(3) -0.005(2) -0.008(2) -0.002(2)
C204 0.027(3) 0.023(3) 0.017(3) 0.000(2) -0.004(2) -0.006(2)
C205 0.036(3) 0.029(3) 0.020(3) -0.007(2) -0.008(2) 0.001(2)
C206 0.063(4) 0.034(3) 0.016(3) -0.004(2) -0.012(3) 0.001(3)
C207 0.039(4) 0.060(5) 0.030(3) -0.018(3) 0.001(3) -0.003(3)
C208 0.049(4) 0.036(3) 0.020(3) -0.009(2) -0.008(3) -0.008(3)
S1 0.0247(7) 0.0311(7) 0.0227(7) -0.0033(5) -0.0037(5) -0.0065(5)
O1S 0.037(2) 0.033(2) 0.024(2) -0.0003(17) 0.0015(18) -0.0010(19)
S2 0.0380(8) 0.0323(8) 0.0242(7) -0.0064(6) -0.0012(6) -0.0119(6)
O2S 0.056(3) 0.045(3) 0.032(2) -0.009(2) -0.010(2) -0.019(2)
S3 0.0227(7) 0.0319(7) 0.0257(7) -0.0098(6) -0.0018(5) -0.0035(5)
O3S 0.031(2) 0.033(2) 0.024(2) -0.0076(17) -0.0018(17) -0.0043(18)
S4 0.0221(6) 0.0236(6) 0.0209(6) -0.0061(5) -0.0012(5) -0.0038(5)
O4S 0.036(2) 0.030(2) 0.023(2) -0.0085(16) -0.0053(17) -0.0082(17)
C1S 0.029(3) 0.036(3) 0.033(3) 0.004(3) -0.001(3) -0.004(3)
C2S 0.027(3) 0.038(3) 0.033(3) -0.014(3) -0.003(3) 0.000(3)
C3S 0.028(3) 0.040(4) 0.043(4) -0.017(3) 0.005(3) -0.010(3)
C4S 0.051(4) 0.044(4) 0.036(4) 0.005(3) -0.013(3) -0.020(3)
C5S 0.030(3) 0.030(3) 0.039(4) 0.000(3) -0.006(3) -0.001(3)
C6S 0.047(4) 0.043(4) 0.029(3) -0.013(3) -0.009(3) 0.003(3)
C7S 0.031(3) 0.039(3) 0.025(3) -0.008(3) -0.011(3) -0.002(3)
C8S 0.030(3) 0.034(3) 0.034(3) 0.000(3) -0.001(3) 0.004(3)

loop_
_atom_type_symbol
_atom_type_description
_atom_type_scat_dispersion_real
_atom_type_scat_dispersion_imag
_atom_type_scat_source
C C 0.0181 0.0091 'International Tables Vol C Tables 4.2.6.8 and 6.1.1.4'
H H 0.0000 0.0000 'International Tables Vol C Tables 4.2.6.8 and 6.1.1.4'
O O 0.0492 0.0322 'International Tables Vol C Tables 4.2.6.8 and 6.1.1.4'
S S 0.3331 0.5567 'International Tables Vol C Tables 4.2.6.8 and 6.1.1.4'
Se Se -0.7943 1.1372 'International Tables Vol C Tables 4.2.6.8 and 6.1.1.4'

loop_
_geom_angle_atom_site_label_1
_geom_angle_atom_site_label_2
_geom_angle_atom_site_label_3
_geom_angle
C1 Se1 C4 90.0(2)
C27 Se2 C30 92.2(2)
C53 Se3 C56 89.3(2)
C82 Se4 C79 89.0(2)
C105 Se5 C108 91.5(2)
C131 Se6 C134 89.6(2)
C160 Se7 C157 88.8(2)
C186 Se8 C183 89.5(2)
C2 O1 H1 111(5)
C3 O2 H2 117(5)
C6 O3 C5 118.1(4)
C17 O4 C16 118.1(4)
C28 O5 H5 111(4)
C29 O6 H6 109(5)
C32 O7 C31 119.4(4)
C43 O8 C42 118.9(4)
C54 O9 H9 121(5)
C55 O10 H10 105(5)
C58 O11 C57 118.6(4)
C69 O12 C68 115.4(4)
C80 O13 H13 115(5)
C81 O14 H14 112(5)
C84 O15 C83 117.3(4)
C95 O16 C94 117.9(4)
C106 O17 H17 106(5)
C107 O18 H18 109(5)
C110 O19 C109 118.1(4)
C121 O20 C120 119.4(4)
C132 O21 H21 114(5)
C133 O22 H22 107(5)
C136 O23 C135 117.3(4)
C147 O24 C146 117.7(4)
C158 O25 H25 124(5)
C159 O26 H26 101(5)
C162 O27 C161 117.7(4)
C173 O28 C172 118.3(4)
C184 O29 H29 110(4)
C185 O30 H30 111(5)
C188 O31 C187 118.5(4)
C199 O32 C198 118.4(4)
C5 C1 C2 114.6(5)
C5 C1 Se1 110.0(4)
C2 C1 Se1 105.1(3)
C5 C1 H1A 109.0
C2 C1 H1A 109.0
Se1 C1 H1A 109.0
O1 C2 C3 108.5(4)
O1 C2 C1 112.1(4)
C3 C2 C1 107.5(4)
O1 C2 H2A 109.5
C3 C2 H2A 109.5
C1 C2 H2A 109.5
O2 C3 C2 109.9(4)
O2 C3 C4 108.2(4)
C2 C3 C4 107.5(4)
O2 C3 H3 110.4
C2 C3 H3 110.4
C4 C3 H3 110.4
C16 C4 C3 115.0(4)
C16 C4 Se1 109.6(4)
C3 C4 Se1 103.7(3)
C16 C4 H4 109.4
C3 C4 H4 109.4
Se1 C4 H4 109.4
O3 C5 C1 106.2(4)
O3 C5 H5A 110.5
C1 C5 H5A 110.5
O3 C5 H5B 110.5
C1 C5 H5B 110.5
H5A C5 H5B 108.7
O3 C6 C7 124.4(5)
O3 C6 C11 116.4(5)
C7 C6 C11 119.2(5)
C6 C7 C8 120.2(5)
C6 C7 H7 119.9
C8 C7 H7 119.9
C7 C8 C9 121.7(5)
C7 C8 H8 119.2
C9 C8 H8 119.2
C8 C9 C10 117.1(5)
C8 C9 C12 122.3(5)
C10 C9 C12 120.5(5)
C11 C10 C9 121.5(5)
C11 C10 H10A 119.2
C9 C10 H10A 119.2
C6 C11 C10 120.1(5)
C6 C11 H11 119.9
C10 C11 H11 119.9
C13 C12 C9 108.7(5)
C13 C12 C15 109.1(6)
C9 C12 C15 111.4(5)
C13 C12 C14 110.0(7)
C9 C12 C14 112.0(5)
C15 C12 C14 105.6(6)
C12 C13 H13A 109.5
C12 C13 H13B 109.5
H13A C13 H13B 109.5
C12 C13 H13C 109.5
H13A C13 H13C 109.5
H13B C13 H13C 109.5
C12 C14 H14A 109.5
C12 C14 H14B 109.5
H14A C14 H14B 109.5
C12 C14 H14C 109.5
H14A C14 H14C 109.5
H14B C14 H14C 109.5
C12 C15 H15A 109.5
C12 C15 H15B 109.5
H15A C15 H15B 109.5
C12 C15 H15C 109.5
H15A C15 H15C 109.5
H15B C15 H15C 109.5
O4 C16 C4 105.1(4)
O4 C16 H16A 110.7
C4 C16 H16A 110.7
O4 C16 H16B 110.7
C4 C16 H16B 110.7
H16A C16 H16B 108.8
O4 C17 C18 116.6(5)
O4 C17 C22 124.4(5)
C18 C17 C22 119.0(5)
C19 C18 C17 120.8(6)
C19 C18 H18A 119.6
C17 C18 H18A 119.6
C18 C19 C20 122.0(6)
C18 C19 H19 119.0
C20 C19 H19 119.0
C21 C20 C19 116.6(6)
C21 C20 C23 122.7(6)
C19 C20 C23 120.6(6)
C20 C21 C22 122.4(6)
C20 C21 H21A 118.8
C22 C21 H21A 118.8
C17 C22 C21 119.1(6)
C17 C22 H22A 120.5
C21 C22 H22A 120.5
C25 C23 C26 114.4(8)
C25 C23 C20 110.3(6)
C26 C23 C20 112.6(6)
C25 C23 C24 106.2(8)
C26 C23 C24 103.6(8)
C20 C23 C24 109.2(7)
C23 C24 H24A 109.5
C23 C24 H24B 109.5
H24A C24 H24B 109.5
C23 C24 H24C 109.5
H24A C24 H24C 109.5
H24B C24 H24C 109.5
C23 C25 H25A 109.5
C23 C25 H25B 109.5
H25A C25 H25B 109.5
C23 C25 H25C 109.5
H25A C25 H25C 109.5
H25B C25 H25C 109.5
C23 C26 H26A 109.5
C23 C26 H26B 109.5
H26A C26 H26B 109.5
C23 C26 H26C 109.5
H26A C26 H26C 109.5
H26B C26 H26C 109.5
C31 C27 C28 115.0(4)
C31 C27 Se2 111.4(4)
C28 C27 Se2 104.8(3)
C31 C27 H27 108.5
C28 C27 H27 108.5
Se2 C27 H27 108.5
O5 C28 C29 108.9(4)
O5 C28 C27 111.7(4)
C29 C28 C27 110.2(4)
O5 C28 H28 108.6
C29 C28 H28 108.6
C27 C28 H28 108.6
O6 C29 C30 109.1(4)
O6 C29 C28 111.2(4)
C30 C29 C28 110.1(4)
O6 C29 H29A 108.8
C30 C29 H29A 108.8
C28 C29 H29A 108.8
C42 C30 C29 117.3(5)
C42 C30 Se2 109.5(4)
C29 C30 Se2 102.9(3)
C42 C30 H30A 108.9
C29 C30 H30A 108.9
Se2 C30 H30A 109.0
O7 C31 C27 105.9(4)
O7 C31 H31A 110.6
C27 C31 H31A 110.6
O7 C31 H31B 110.6
C27 C31 H31B 110.6
H31A C31 H31B 108.7
O7 C32 C37 116.7(5)
O7 C32 C33 125.2(5)
C37 C32 C33 118.1(5)
C34 C33 C32 119.4(6)
C34 C33 H33 120.3
C32 C33 H33 120.3
C33 C34 C35 122.9(6)
C33 C34 H34 118.6
C35 C34 H34 118.6
C36 C35 C34 116.0(5)
C36 C35 C38 123.1(6)
C34 C35 C38 120.9(6)
C37 C36 C35 122.2(6)
C37 C36 H36 118.9
C35 C36 H36 118.9
C32 C37 C36 121.3(6)
C32 C37 H37 119.3
C36 C37 H37 119.3
C39 C38 C40 114.0(7)
C39 C38 C35 110.3(5)
C40 C38 C35 109.5(5)
C39 C38 C41 106.4(7)
C40 C38 C41 105.4(6)
C35 C38 C41 111.1(6)
C38 C39 H39A 109.5
C38 C39 H39B 109.5
H39A C39 H39B 109.5
C38 C39 H39C 109.5
H39A C39 H39C 109.5
H39B C39 H39C 109.5
C38 C40 H40A 109.5
C38 C40 H40B 109.5
H40A C40 H40B 109.5
C38 C40 H40C 109.5
H40A C40 H40C 109.5
H40B C40 H40C 109.5
C38 C41 H41A 109.5
C38 C41 H41B 109.5
H41A C41 H41B 109.5
C38 C41 H41C 109.5
H41A C41 H41C 109.5
H41B C41 H41C 109.5
O8 C42 C30 107.5(4)
O8 C42 H42A 110.2
C30 C42 H42A 110.2
O8 C42 H42B 110.2
C30 C42 H42B 110.2
H42A C42 H42B 108.5
O8 C43 C48 124.5(5)
O8 C43 C44 116.5(5)
C48 C43 C44 119.0(5)
C45 C44 C43 120.5(5)
C45 C44 H44 119.8
C43 C44 H44 119.8
C44 C45 C46 121.9(5)
C44 C45 H45 119.0
C46 C45 H45 119.0
C47 C46 C45 116.2(5)
C47 C46 C49 120.7(5)
C45 C46 C49 123.0(5)
C48 C47 C46 122.6(5)
C48 C47 H47 118.7
C46 C47 H47 118.7
C43 C48 C47 119.8(5)
C43 C48 H48 120.1
C47 C48 H48 120.1
C50 C49 C46 111.8(5)
C50 C49 C52 109.2(5)
C46 C49 C52 109.2(5)
C50 C49 C51 108.1(5)
C46 C49 C51 109.6(5)
C52 C49 C51 108.9(5)
C49 C50 H50A 109.5
C49 C50 H50B 109.5
H50A C50 H50B 109.5
C49 C50 H50C 109.5
H50A C50 H50C 109.5
H50B C50 H50C 109.5
C49 C51 H51A 109.5
C49 C51 H51B 109.5
H51A C51 H51B 109.5
C49 C51 H51C 109.5
H51A C51 H51C 109.5
H51B C51 H51C 109.5
C49 C52 H52A 109.5
C49 C52 H52B 109.5
H52A C52 H52B 109.5
C49 C52 H52C 109.5
H52A C52 H52C 109.5
H52B C52 H52C 109.5
C57 C53 C54 114.5(4)
C57 C53 Se3 113.0(4)
C54 C53 Se3 104.2(4)
C57 C53 H53 108.3
C54 C53 H53 108.3
Se3 C53 H53 108.3
O9 C54 C53 113.8(4)
O9 C54 C55 106.4(4)
C53 C54 C55 106.5(4)
O9 C54 H54 110.0
C53 C54 H54 110.0
C55 C54 H54 110.0
O10 C55 C56 107.8(4)
O10 C55 C54 108.8(4)
C56 C55 C54 108.2(4)
O10 C55 H55 110.6
C56 C55 H55 110.6
C54 C55 H55 110.6
C68 C56 C55 113.9(4)
C68 C56 Se3 108.0(4)
C55 C56 Se3 106.2(4)
C68 C56 H56 109.5
C55 C56 H56 109.5
Se3 C56 H56 109.5
O11 C57 C53 103.8(4)
O11 C57 H57A 111.0
C53 C57 H57A 111.0
O11 C57 H57B 111.0
C53 C57 H57B 111.0
H57A C57 H57B 109.0
O11 C58 C59 124.4(5)
O11 C58 C63 115.9(5)
C59 C58 C63 119.7(5)
C58 C59 C60 119.7(5)
C58 C59 H59 120.1
C60 C59 H59 120.1
C59 C60 C61 122.2(5)
C59 C60 H60 118.9
C61 C60 H60 118.9
C62 C61 C60 116.5(6)
C62 C61 C64 120.8(5)
C60 C61 C64 122.7(5)
C63 C62 C61 122.1(5)
C63 C62 H62 119.0
C61 C62 H62 119.0
C62 C63 C58 119.9(5)
C62 C63 H63 120.1
C58 C63 H63 120.1
C61 C64 C66 112.3(5)
C61 C64 C67 109.8(6)
C66 C64 C67 108.4(7)
C61 C64 C65 108.7(6)
C66 C64 C65 108.4(6)
C67 C64 C65 109.2(6)
C64 C65 H65A 109.5
C64 C65 H65B 109.5
H65A C65 H65B 109.5
C64 C65 H65C 109.5
H65A C65 H65C 109.5
H65B C65 H65C 109.5
C64 C66 H66A 109.5
C64 C66 H66B 109.5
H66A C66 H66B 109.5
C64 C66 H66C 109.5
H66A C66 H66C 109.5
H66B C66 H66C 109.5
C64 C67 H67A 109.5
C64 C67 H67B 109.5
H67A C67 H67B 109.5
C64 C67 H67C 109.5
H67A C67 H67C 109.5
H67B C67 H67C 109.5
O12 C68 C56 107.1(4)
O12 C68 H68A 110.3
C56 C68 H68A 110.3
O12 C68 H68B 110.3
C56 C68 H68B 110.3
H68A C68 H68B 108.5
O12 C69 C74 124.8(5)
O12 C69 C70 116.1(5)
C74 C69 C70 119.1(5)
C71 C70 C69 119.8(6)
C71 C70 H70 120.1
C69 C70 H70 120.1
C70 C71 C72 122.8(5)
C70 C71 H71 118.6
C72 C71 H71 118.6
C73 C72 C71 115.9(5)
C73 C72 C75 122.7(5)
C71 C72 C75 121.4(5)
C74 C73 C72 122.6(6)
C74 C73 H73 118.7
C72 C73 H73 118.7
C69 C74 C73 119.7(5)
C69 C74 H74 120.2
C73 C74 H74 120.2
C76 C75 C78 108.1(5)
C76 C75 C72 108.2(5)
C78 C75 C72 112.3(5)
C76 C75 C77 109.8(5)
C78 C75 C77 108.1(5)
C72 C75 C77 110.3(5)
C75 C76 H76A 109.5
C75 C76 H76B 109.5
H76A C76 H76B 109.5
C75 C76 H76C 109.5
H76A C76 H76C 109.5
H76B C76 H76C 109.5
C75 C77 H77A 109.5
C75 C77 H77B 109.5
H77A C77 H77B 109.5
C75 C77 H77C 109.5
H77A C77 H77C 109.5
H77B C77 H77C 109.5
C75 C78 H78A 109.5
C75 C78 H78B 109.5
H78A C78 H78B 109.5
C75 C78 H78C 109.5
H78A C78 H78C 109.5
H78B C78 H78C 109.5
C83 C79 C80 114.6(5)
C83 C79 Se4 108.5(4)
C80 C79 Se4 105.7(3)
C83 C79 H79 109.3
C80 C79 H79 109.3
Se4 C79 H79 109.3
O13 C80 C79 111.0(4)
O13 C80 C81 107.8(4)
C79 C80 C81 108.4(4)
O13 C80 H80 109.9
C79 C80 H80 109.9
C81 C80 H80 109.9
O14 C81 C82 113.1(4)
O14 C81 C80 107.0(4)
C82 C81 C80 105.2(4)
O14 C81 H81 110.5
C82 C81 H81 110.5
C80 C81 H81 110.5
C81 C82 C94 114.7(4)
C81 C82 Se4 104.3(3)
C94 C82 Se4 110.5(4)
C81 C82 H82 109.1
C94 C82 H82 109.1
Se4 C82 H82 109.1
O15 C83 C79 105.8(4)
O15 C83 H83A 110.6
C79 C83 H83A 110.6
O15 C83 H83B 110.6
C79 C83 H83B 110.6
H83A C83 H83B 108.7
O15 C84 C89 116.1(5)
O15 C84 C85 124.8(5)
C89 C84 C85 119.1(5)
C84 C85 C86 119.6(5)
C84 C85 H85 120.2
C86 C85 H85 120.2
C87 C86 C85 122.1(5)
C87 C86 H86 118.9
C85 C86 H86 118.9
C86 C87 C88 116.6(5)
C86 C87 C90 123.0(5)
C88 C87 C90 120.4(5)
C89 C88 C87 121.9(5)
C89 C88 H88 119.1
C87 C88 H88 119.1
C88 C89 C84 120.7(5)
C88 C89 H89 119.7
C84 C89 H89 119.7
C92 C90 C93 109.4(5)
C92 C90 C87 112.2(5)
C93 C90 C87 109.0(5)
C92 C90 C91 108.5(5)
C93 C90 C91 109.2(6)
C87 C90 C91 108.4(5)
C90 C91 H91A 109.5
C90 C91 H91B 109.5
H91A C91 H91B 109.5
C90 C91 H91C 109.5
H91A C91 H91C 109.5
H91B C91 H91C 109.5
C90 C92 H92A 109.5
C90 C92 H92B 109.5
H92A C92 H92B 109.5
C90 C92 H92C 109.5
H92A C92 H92C 109.5
H92B C92 H92C 109.5
C90 C93 H93A 109.5
C90 C93 H93B 109.5
H93A C93 H93B 109.5
C90 C93 H93C 109.5
H93A C93 H93C 109.5
H93B C93 H93C 109.5
O16 C94 C82 104.8(4)
O16 C94 H94A 110.8
C82 C94 H94A 110.8
O16 C94 H94B 110.8
C82 C94 H94B 110.8
H94A C94 H94B 108.9
C100 C95 O16 124.7(5)
C100 C95 C96 119.9(5)
O16 C95 C96 115.4(5)
C97 C96 C95 119.6(5)
C97 C96 H96 120.2
C95 C96 H96 120.2
C96 C97 C98 122.5(5)
C96 C97 H97 118.8
C98 C97 H97 118.8
C97 C98 C99 116.9(5)
C97 C98 C101 120.7(5)
C99 C98 C101 122.4(5)
C100 C99 C98 121.6(5)
C100 C99 H99 119.2
C98 C99 H99 119.2
C95 C100 C99 119.6(5)
C95 C100 H100 120.2
C99 C100 H100 120.2
C103 C101 C104 108.8(6)
C103 C101 C102 107.6(6)
C104 C101 C102 109.2(6)
C103 C101 C98 113.4(5)
C104 C101 C98 108.3(5)
C102 C101 C98 109.6(5)
C101 C102 H10B 109.5
C101 C102 H10C 109.5
H10B C102 H10C 109.5
C101 C102 H10D 109.5
H10B C102 H10D 109.5
H10C C102 H10D 109.5
C101 C103 H10E 109.5
C101 C103 H10F 109.5
H10E C103 H10F 109.5
C101 C103 H10G 109.5
H10E C103 H10G 109.5
H10F C103 H10G 109.5
C101 C104 H10H 109.5
C101 C104 H10I 109.5
H10H C104 H10I 109.5
C101 C104 H10J 109.5
H10H C104 H10J 109.5
H10I C104 H10J 109.5
C106 C105 C109 117.6(5)
C106 C105 Se5 103.0(3)
C109 C105 Se5 109.1(3)
C106 C105 H105 109.0
C109 C105 H105 109.0
Se5 C105 H105 109.0
O17 C106 C105 109.9(4)
O17 C106 C107 111.9(4)
C105 C106 C107 109.3(4)
O17 C106 H106 108.5
C105 C106 H106 108.5
C107 C106 H106 108.5
O18 C107 C108 112.5(4)
O18 C107 C106 108.8(4)
C108 C107 C106 109.9(4)
O18 C107 H107 108.5
C108 C107 H107 108.5
C106 C107 H107 108.5
C120 C108 C107 115.6(4)
C120 C108 Se5 110.5(4)
C107 C108 Se5 104.7(3)
C120 C108 H108 108.6
C107 C108 H108 108.6
Se5 C108 H108 108.6
O19 C109 C105 106.9(4)
O19 C109 H10K 110.3
C105 C109 H10K 110.3
O19 C109 H10L 110.3
C105 C109 H10L 110.3
H10K C109 H10L 108.6
O19 C110 C111 123.9(5)
O19 C110 C115 116.5(5)
C111 C110 C115 119.6(5)
C110 C111 C112 119.0(5)
C110 C111 H111 120.5
C112 C111 H111 120.5
C111 C112 C113 122.8(5)
C111 C112 H112 118.6
C113 C112 H112 118.6
C114 C113 C112 116.1(5)
C114 C113 C116 123.0(5)
C112 C113 C116 120.9(5)
C115 C114 C113 122.9(5)
C115 C114 H114 118.6
C113 C114 H114 118.6
C114 C115 C110 119.7(5)
C114 C115 H115 120.1
C110 C115 H115 120.1
C119 C116 C113 112.0(5)
C119 C116 C117 108.8(5)
C113 C116 C117 108.8(5)
C119 C116 C118 107.9(5)
C113 C116 C118 110.1(5)
C117 C116 C118 109.2(5)
C116 C117 H11A 109.5
C116 C117 H11B 109.5
H11A C117 H11B 109.5
C116 C117 H11C 109.5
H11A C117 H11C 109.5
H11B C117 H11C 109.5
C116 C118 H11D 109.5
C116 C118 H11E 109.5
H11D C118 H11E 109.5
C116 C118 H11F 109.5
H11D C118 H11F 109.5
H11E C118 H11F 109.5
C116 C119 H11G 109.5
C116 C119 H11H 109.5
H11G C119 H11H 109.5
C116 C119 H11I 109.5
H11G C119 H11I 109.5
H11H C119 H11I 109.5
O20 C120 C108 105.8(4)
O20 C120 H12A 110.6
C108 C120 H12A 110.6
O20 C120 H12B 110.6
C108 C120 H12B 110.6
H12A C120 H12B 108.7
C122 C121 O20 116.5(5)
C122 C121 C126 118.4(5)
O20 C121 C126 125.0(5)
C121 C122 C123 122.0(5)
C121 C122 H122 119.0
C123 C122 H122 119.0
C124 C123 C122 120.9(6)
C124 C123 H123 119.5
C122 C123 H123 119.5
C123 C124 C125 116.6(5)
C123 C124 C127 122.9(6)
C125 C124 C127 120.5(5)
C124 C125 C126 122.9(6)
C124 C125 H125 118.6
C126 C125 H125 118.6
C125 C126 C121 119.1(6)
C125 C126 H126 120.4
C121 C126 H126 120.4
C130 C127 C129 109.0(6)
C130 C127 C124 109.3(5)
C129 C127 C124 110.4(5)
C130 C127 C128 108.1(6)
C129 C127 C128 107.4(5)
C124 C127 C128 112.5(5)
C127 C128 H12C 109.5
C127 C128 H12D 109.5
H12C C128 H12D 109.5
C127 C128 H12E 109.5
H12C C128 H12E 109.5
H12D C128 H12E 109.5
C127 C129 H12F 109.5
C127 C129 H12G 109.5
H12F C129 H12G 109.5
C127 C129 H12H 109.5
H12F C129 H12H 109.5
H12G C129 H12H 109.5
C127 C130 H13D 109.5
C127 C130 H13E 109.5
H13D C130 H13E 109.5
C127 C130 H13F 109.5
H13D C130 H13F 109.5
H13E C130 H13F 109.5
C135 C131 C132 112.3(4)
C135 C131 Se6 113.2(4)
C132 C131 Se6 105.0(3)
C135 C131 H131 108.8
C132 C131 H131 108.8
Se6 C131 H131 108.8
O21 C132 C133 109.2(4)
O21 C132 C131 110.1(4)
C133 C132 C131 108.3(4)
O21 C132 H132 109.7
C133 C132 H132 109.7
C131 C132 H132 109.7
O22 C133 C134 109.2(4)
O22 C133 C132 110.0(4)
C134 C133 C132 107.6(4)
O22 C133 H133 110.0
C134 C133 H133 110.0
C132 C133 H133 110.0
C146 C134 C133 115.0(5)
C146 C134 Se6 110.0(3)
C133 C134 Se6 105.3(3)
C146 C134 H134 108.8
C133 C134 H134 108.8
Se6 C134 H134 108.8
O23 C135 C131 109.1(4)
O23 C135 H13G 109.9
C131 C135 H13G 109.9
O23 C135 H13H 109.9
C131 C135 H13H 109.9
H13G C135 H13H 108.3
O23 C136 C137 124.9(5)
O23 C136 C141 116.7(5)
C137 C136 C141 118.4(5)
C136 C137 C138 119.2(5)
C136 C137 H137 120.4
C138 C137 H137 120.4
C139 C138 C137 123.4(5)
C139 C138 H138 118.3
C137 C138 H138 118.3
C140 C139 C138 115.8(5)
C140 C139 C142 121.9(5)
C138 C139 C142 122.1(5)
C139 C140 C141 122.9(6)
C139 C140 H140 118.5
C141 C140 H140 118.5
C140 C141 C136 120.3(6)
C140 C141 H141 119.8
C136 C141 H141 119.8
C139 C142 C143 108.9(5)
C139 C142 C145 111.4(5)
C143 C142 C145 108.0(5)
C139 C142 C144 111.1(5)
C143 C142 C144 110.2(6)
C145 C142 C144 107.1(5)
C142 C143 H14D 109.5
C142 C143 H14E 109.5
H14D C143 H14E 109.5
C142 C143 H14F 109.5
H14D C143 H14F 109.5
H14E C143 H14F 109.5
C142 C144 H14G 109.5
C142 C144 H14H 109.5
H14G C144 H14H 109.5
C142 C144 H14I 109.5
H14G C144 H14I 109.5
H14H C144 H14I 109.5
C142 C145 H14J 109.5
C142 C145 H14K 109.5
H14J C145 H14K 109.5
C142 C145 H14L 109.5
H14J C145 H14L 109.5
H14K C145 H14L 109.5
O24 C146 C134 105.5(4)
O24 C146 H14M 110.6
C134 C146 H14M 110.6
O24 C146 H14N 110.6
C134 C146 H14N 110.6
H14M C146 H14N 108.8
O24 C147 C148 116.0(5)
O24 C147 C152 125.1(5)
C148 C147 C152 118.8(5)
C149 C148 C147 120.2(5)
C149 C148 H148 119.9
C147 C148 H148 119.9
C148 C149 C150 122.3(5)
C148 C149 H149 118.8
C150 C149 H149 118.8
C151 C150 C149 116.2(5)
C151 C150 C153 121.3(5)
C149 C150 C153 122.5(5)
C152 C151 C150 122.7(5)
C152 C151 H151 118.7
C150 C151 H151 118.7
C151 C152 C147 119.7(5)
C151 C152 H152 120.1
C147 C152 H152 120.1
C156 C153 C154 112.5(7)
C156 C153 C150 109.3(5)
C154 C153 C150 112.0(5)
C156 C153 C155 109.5(7)
C154 C153 C155 104.9(6)
C150 C153 C155 108.5(5)
C153 C154 H15D 109.5
C153 C154 H15E 109.5
H15D C154 H15E 109.5
C153 C154 H15F 109.5
H15D C154 H15F 109.5
H15E C154 H15F 109.5
C153 C155 H15G 109.5
C153 C155 H15H 109.5
H15G C155 H15H 109.5
C153 C155 H15I 109.5
H15G C155 H15I 109.5
H15H C155 H15I 109.5
C153 C156 H15J 109.5
C153 C156 H15K 109.5
H15J C156 H15K 109.5
C153 C156 H15L 109.5
H15J C156 H15L 109.5
H15K C156 H15L 109.5
C161 C157 C158 113.8(4)
C161 C157 Se7 108.1(4)
C158 C157 Se7 106.6(4)
C161 C157 H157 109.4
C158 C157 H157 109.4
Se7 C157 H157 109.4
O25 C158 C157 108.6(5)
O25 C158 C159 108.9(5)
C157 C158 C159 108.2(4)
O25 C158 H158 110.4
C157 C158 H158 110.4
C159 C158 H158 110.4
O26 C159 C158 110.5(5)
O26 C159 C160 111.0(4)
C158 C159 C160 105.6(4)
O26 C159 H159 109.9
C158 C159 H159 109.9
C160 C159 H159 109.9
C172 C160 C159 113.6(5)
C172 C160 Se7 112.0(4)
C159 C160 Se7 103.9(4)
C172 C160 H160 109.1
C159 C160 H160 109.1
Se7 C160 H160 109.1
O27 C161 C157 105.8(4)
O27 C161 H16C 110.6
C157 C161 H16C 110.6
O27 C161 H16D 110.6
C157 C161 H16D 110.6
H16C C161 H16D 108.7
O27 C162 C163 125.6(5)
O27 C162 C167 115.7(5)
C163 C162 C167 118.6(5)
C162 C163 C164 120.0(6)
C162 C163 H163 120.0
C164 C163 H163 120.0
C165 C164 C163 121.8(6)
C165 C164 H164 119.1
C163 C164 H164 119.1
C164 C165 C166 116.8(5)
C164 C165 C168 123.1(5)
C166 C165 C168 120.1(5)
C167 C166 C165 121.7(6)
C167 C166 H166 119.2
C165 C166 H166 119.2
C166 C167 C162 121.2(6)
C166 C167 H167 119.4
C162 C167 H167 119.4
C169 C168 C170 110.3(7)
C169 C168 C165 113.0(6)
C170 C168 C165 110.9(5)
C169 C168 C171 107.2(7)
C170 C168 C171 107.2(6)
C165 C168 C171 108.1(5)
C168 C169 H16E 109.5
C168 C169 H16F 109.5
H16E C169 H16F 109.5
C168 C169 H16G 109.5
H16E C169 H16G 109.5
H16F C169 H16G 109.5
C168 C170 H17A 109.5
C168 C170 H17B 109.5
H17A C170 H17B 109.5
C168 C170 H17C 109.5
H17A C170 H17C 109.5
H17B C170 H17C 109.5
C168 C171 H17D 109.5
C168 C171 H17E 109.5
H17D C171 H17E 109.5
C168 C171 H17F 109.5
H17D C171 H17F 109.5
H17E C171 H17F 109.5
O28 C172 C160 103.8(4)
O28 C172 H17G 111.0
C160 C172 H17G 111.0
O28 C172 H17H 111.0
C160 C172 H17H 111.0
H17G C172 H17H 109.0
O28 C173 C178 124.9(5)
O28 C173 C174 116.3(5)
C178 C173 C174 118.7(5)
C175 C174 C173 120.9(5)
C175 C174 H174 119.6
C173 C174 H174 119.6
C174 C175 C176 121.2(5)
C174 C175 H175 119.4
C176 C175 H175 119.4
C177 C176 C175 117.3(5)
C177 C176 C179 122.7(5)
C175 C176 C179 120.0(5)
C176 C177 C178 121.5(5)
C176 C177 H177 119.2
C178 C177 H177 119.2
C173 C178 C177 120.3(5)
C173 C178 H178 119.8
C177 C178 H178 119.8
C181 C179 C176 111.5(5)
C181 C179 C182 108.5(6)
C176 C179 C182 109.6(5)
C181 C179 C180 108.0(6)
C176 C179 C180 109.7(5)
C182 C179 C180 109.4(5)
C179 C180 H18B 109.5
C179 C180 H18C 109.5
H18B C180 H18C 109.5
C179 C180 H18D 109.5
H18B C180 H18D 109.5
H18C C180 H18D 109.5
C179 C181 H18E 109.5
C179 C181 H18F 109.5
H18E C181 H18F 109.5
C179 C181 H18G 109.5
H18E C181 H18G 109.5
H18F C181 H18G 109.5
C179 C182 H18H 109.5
C179 C182 H18I 109.5
H18H C182 H18I 109.5
C179 C182 H18J 109.5
H18H C182 H18J 109.5
H18I C182 H18J 109.5
C187 C183 C184 115.4(5)
C187 C183 Se8 110.9(4)
C184 C183 Se8 104.2(3)
C187 C183 H183 108.7
C184 C183 H183 108.7
Se8 C183 H183 108.7
O29 C184 C183 112.2(4)
O29 C184 C185 107.3(4)
C183 C184 C185 106.8(4)
O29 C184 H184 110.2
C183 C184 H184 110.2
C185 C184 H184 110.2
O30 C185 C184 110.3(4)
O30 C185 C186 109.3(4)
C184 C185 C186 107.3(4)
O30 C185 H185 109.9
C184 C185 H185 109.9
C186 C185 H185 109.9
C198 C186 C185 113.2(4)
C198 C186 Se8 110.0(4)
C185 C186 Se8 105.4(3)
C198 C186 H186 109.3
C185 C186 H186 109.3
Se8 C186 H186 109.3
O31 C187 C183 104.1(4)
O31 C187 H18K 110.9
C183 C187 H18K 110.9
O31 C187 H18L 110.9
C183 C187 H18L 110.9
H18K C187 H18L 109.0
C189 C188 O31 125.3(5)
C189 C188 C193 119.6(5)
O31 C188 C193 115.1(5)
C188 C189 C190 119.9(5)
C188 C189 H189 120.1
C190 C189 H189 120.1
C189 C190 C191 122.0(6)
C189 C190 H190 119.0
C191 C190 H190 119.0
C192 C191 C190 116.9(5)
C192 C191 C194 119.7(6)
C190 C191 C194 123.5(6)
C193 C192 C191 122.0(5)
C193 C192 H192 119.0
C191 C192 H192 119.0
C192 C193 C188 119.8(5)
C192 C193 H193 120.1
C188 C193 H193 120.1
C195 C194 C196 109.5(6)
C195 C194 C197 109.2(8)
C196 C194 C197 107.6(8)
C195 C194 C191 108.8(6)
C196 C194 C191 112.3(6)
C197 C194 C191 109.3(6)
C194 C195 H19A 109.5
C194 C195 H19B 109.5
H19A C195 H19B 109.5
C194 C195 H19C 109.5
H19A C195 H19C 109.5
H19B C195 H19C 109.5
C194 C196 H19D 109.5
C194 C196 H19E 109.5
H19D C196 H19E 109.5
C194 C196 H19F 109.5
H19D C196 H19F 109.5
H19E C196 H19F 109.5
C194 C197 H19G 109.5
C194 C197 H19H 109.5
H19G C197 H19H 109.5
C194 C197 H19I 109.5
H19G C197 H19I 109.5
H19H C197 H19I 109.5
O32 C198 C186 104.7(4)
O32 C198 H19J 110.8
C186 C198 H19J 110.8
O32 C198 H19K 110.8
C186 C198 H19K 110.8
H19J C198 H19K 108.9
C204 C199 O32 125.1(5)
C204 C199 C200 119.9(5)
O32 C199 C200 115.0(5)
C201 C200 C199 119.7(5)
C201 C200 H200 120.2
C199 C200 H200 120.2
C200 C201 C202 121.3(6)
C200 C201 H201 119.3
C202 C201 H201 119.3
C203 C202 C201 117.8(5)
C203 C202 C205 123.2(5)
C201 C202 C205 118.9(5)
C202 C203 C204 121.5(5)
C202 C203 H203 119.3
C204 C203 H203 119.3
C199 C204 C203 119.8(5)
C199 C204 H204 120.1
C203 C204 H204 120.1
C206 C205 C208 109.0(5)
C206 C205 C207 108.9(6)
C208 C205 C207 107.8(5)
C206 C205 C202 108.7(5)
C208 C205 C202 112.3(5)
C207 C205 C202 110.1(5)
C205 C206 H20A 109.5
C205 C206 H20B 109.5
H20A C206 H20B 109.5
C205 C206 H20C 109.5
H20A C206 H20C 109.5
H20B C206 H20C 109.5
C205 C207 H20D 109.5
C205 C207 H20E 109.5
H20D C207 H20E 109.5
C205 C207 H20F 109.5
H20D C207 H20F 109.5
H20E C207 H20F 109.5
C205 C208 H20G 109.5
C205 C208 H20H 109.5
H20G C208 H20H 109.5
C205 C208 H20I 109.5
H20G C208 H20I 109.5
H20H C208 H20I 109.5
O1S S1 C2S 106.2(3)
O1S S1 C1S 105.8(3)
C2S S1 C1S 97.5(3)
O2S S2 C3S 105.2(3)
O2S S2 C4S 105.3(3)
C3S S2 C4S 97.9(4)
O3S S3 C6S 105.5(3)
O3S S3 C5S 105.5(3)
C6S S3 C5S 97.5(3)
O4S S4 C8S 106.3(3)
O4S S4 C7S 104.8(3)
C8S S4 C7S 97.3(3)
S1 C1S H1S1 109.5
S1 C1S H1S2 109.5
H1S1 C1S H1S2 109.5
S1 C1S H1S3 109.5
H1S1 C1S H1S3 109.5
H1S2 C1S H1S3 109.5
S1 C2S H2S1 109.5
S1 C2S H2S2 109.5
H2S1 C2S H2S2 109.5
S1 C2S H2S3 109.5
H2S1 C2S H2S3 109.5
H2S2 C2S H2S3 109.5
S2 C3S H3S1 109.5
S2 C3S H3S2 109.5
H3S1 C3S H3S2 109.5
S2 C3S H3S3 109.5
H3S1 C3S H3S3 109.5
H3S2 C3S H3S3 109.5
S2 C4S H4S1 109.5
S2 C4S H4S2 109.5
H4S1 C4S H4S2 109.5
S2 C4S H4S3 109.5
H4S1 C4S H4S3 109.5
H4S2 C4S H4S3 109.5
S3 C5S H5S1 109.5
S3 C5S H5S2 109.5
H5S1 C5S H5S2 109.5
S3 C5S H5S3 109.5
H5S1 C5S H5S3 109.5
H5S2 C5S H5S3 109.5
S3 C6S H6S1 109.5
S3 C6S H6S2 109.5
H6S1 C6S H6S2 109.5
S3 C6S H6S3 109.5
H6S1 C6S H6S3 109.5
H6S2 C6S H6S3 109.5
S4 C7S H7S1 109.5
S4 C7S H7S2 109.5
H7S1 C7S H7S2 109.5
S4 C7S H7S3 109.5
H7S1 C7S H7S3 109.5
H7S2 C7S H7S3 109.5
S4 C8S H8S1 109.5
S4 C8S H8S2 109.5
H8S1 C8S H8S2 109.5
S4 C8S H8S3 109.5
H8S1 C8S H8S3 109.5
H8S2 C8S H8S3 109.5

loop_
_geom_bond_atom_site_label_1
_geom_bond_atom_site_label_2
_geom_bond_distance
Se1 C1 1.986(5)
Se1 C4 1.994(5)
Se2 C27 1.975(5)
Se2 C30 1.985(5)
Se3 C53 1.982(5)
Se3 C56 1.990(5)
Se4 C82 1.980(5)
Se4 C79 1.982(5)
Se5 C105 1.985(5)
Se5 C108 1.988(5)
Se6 C131 1.988(5)
Se6 C134 1.992(5)
Se7 C160 1.982(5)
Se7 C157 1.989(5)
Se8 C186 1.979(6)
Se8 C183 1.987(5)
O1 C2 1.413(7)
O1 H1 0.846(14)
O2 C3 1.420(7)
O2 H2 0.842(14)
O3 C6 1.366(7)
O3 C5 1.434(6)
O4 C17 1.377(7)
O4 C16 1.440(7)
O5 C28 1.415(6)
O5 H5 0.850(14)
O6 C29 1.418(6)
O6 H6 0.843(14)
O7 C32 1.358(7)
O7 C31 1.435(6)
O8 C43 1.375(6)
O8 C42 1.438(6)
O9 C54 1.412(7)
O9 H9 0.846(14)
O10 C55 1.420(7)
O10 H10 0.842(14)
O11 C58 1.368(7)
O11 C57 1.433(6)
O12 C69 1.380(7)
O12 C68 1.444(6)
O13 C80 1.427(7)
O13 H13 0.852(14)
O14 C81 1.410(7)
O14 H14 0.846(14)
O15 C84 1.373(7)
O15 C83 1.435(7)
O16 C95 1.385(6)
O16 C94 1.438(6)
O17 C106 1.415(6)
O17 H17 0.845(14)
O18 C107 1.424(6)
O18 H18 0.843(14)
O19 C110 1.381(6)
O19 C109 1.452(6)
O20 C121 1.373(7)
O20 C120 1.425(7)
O21 C132 1.418(7)
O21 H21 0.846(14)
O22 C133 1.421(7)
O22 H22 0.847(14)
O23 C136 1.376(7)
O23 C135 1.417(7)
O24 C147 1.362(7)
O24 C146 1.441(6)
O25 C158 1.421(7)
O25 H25 0.848(14)
O26 C159 1.409(7)
O26 H26 0.842(14)
O27 C162 1.370(7)
O27 C161 1.442(6)
O28 C173 1.348(7)
O28 C172 1.443(7)
O29 C184 1.414(6)
O29 H29 0.847(14)
O30 C185 1.416(7)
O30 H30 0.852(14)
O31 C188 1.376(7)
O31 C187 1.445(6)
O32 C199 1.377(7)
O32 C198 1.433(7)
C1 C5 1.496(7)
C1 C2 1.543(8)
C1 H1A 1.0000
C2 C3 1.524(7)
C2 H2A 1.0000
C3 C4 1.527(7)
C3 H3 1.0000
C4 C16 1.504(7)
C4 H4 1.0000
C5 H5A 0.9900
C5 H5B 0.9900
C6 C7 1.385(8)
C6 C11 1.391(8)
C7 C8 1.395(8)
C7 H7 0.9500
C8 C9 1.396(8)
C8 H8 0.9500
C9 C10 1.400(8)
C9 C12 1.537(8)
C10 C11 1.397(8)
C10 H10A 0.9500
C11 H11 0.9500
C12 C13 1.508(11)
C12 C15 1.537(8)
C12 C14 1.545(10)
C13 H13A 0.9800
C13 H13B 0.9800
C13 H13C 0.9800
C14 H14A 0.9800
C14 H14B 0.9800
C14 H14C 0.9800
C15 H15A 0.9800
C15 H15B 0.9800
C15 H15C 0.9800
C16 H16A 0.9900
C16 H16B 0.9900
C17 C18 1.386(8)
C17 C22 1.387(9)
C18 C19 1.370(9)
C18 H18A 0.9500
C19 C20 1.390(10)
C19 H19 0.9500
C20 C21 1.389(9)
C20 C23 1.543(8)
C21 C22 1.397(8)
C21 H21A 0.9500
C22 H22A 0.9500
C23 C25 1.469(10)
C23 C26 1.500(11)
C23 C24 1.585(13)
C24 H24A 0.9800
C24 H24B 0.9800
C24 H24C 0.9800
C25 H25A 0.9800
C25 H25B 0.9800
C25 H25C 0.9800
C26 H26A 0.9800
C26 H26B 0.9800
C26 H26C 0.9800
C27 C31 1.511(7)
C27 C28 1.537(7)
C27 H27 1.0000
C28 C29 1.532(7)
C28 H28 1.0000
C29 C30 1.520(8)
C29 H29A 1.0000
C30 C42 1.513(7)
C30 H30A 1.0000
C31 H31A 0.9900
C31 H31B 0.9900
C32 C37 1.376(9)
C32 C33 1.405(8)
C33 C34 1.389(8)
C33 H33 0.9500
C34 C35 1.395(10)
C34 H34 0.9500
C35 C36 1.387(9)
C35 C38 1.541(8)
C36 C37 1.382(8)
C36 H36 0.9500
C37 H37 0.9500
C38 C39 1.476(10)
C38 C40 1.494(10)
C38 C41 1.586(11)
C39 H39A 0.9800
C39 H39B 0.9800
C39 H39C 0.9800
C40 H40A 0.9800
C40 H40B 0.9800
C40 H40C 0.9800
C41 H41A 0.9800
C41 H41B 0.9800
C41 H41C 0.9800
C42 H42A 0.9900
C42 H42B 0.9900
C43 C48 1.387(7)
C43 C44 1.394(8)
C44 C45 1.377(8)
C44 H44 0.9500
C45 C46 1.406(8)
C45 H45 0.9500
C46 C47 1.394(8)
C46 C49 1.529(7)
C47 C48 1.388(8)
C47 H47 0.9500
C48 H48 0.9500
C49 C50 1.527(8)
C49 C52 1.540(9)
C49 C51 1.543(8)
C50 H50A 0.9800
C50 H50B 0.9800
C50 H50C 0.9800
C51 H51A 0.9800
C51 H51B 0.9800
C51 H51C 0.9800
C52 H52A 0.9800
C52 H52B 0.9800
C52 H52C 0.9800
C53 C57 1.506(7)
C53 C54 1.528(7)
C53 H53 1.0000
C54 C55 1.533(7)
C54 H54 1.0000
C55 C56 1.531(7)
C55 H55 1.0000
C56 C68 1.500(7)
C56 H56 1.0000
C57 H57A 0.9900
C57 H57B 0.9900
C58 C59 1.383(8)
C58 C63 1.388(8)
C59 C60 1.385(8)
C59 H59 0.9500
C60 C61 1.401(8)
C60 H60 0.9500
C61 C62 1.397(8)
C61 C64 1.525(8)
C62 C63 1.384(8)
C62 H62 0.9500
C63 H63 0.9500
C64 C66 1.528(9)
C64 C67 1.539(10)
C64 C65 1.551(10)
C65 H65A 0.9800
C65 H65B 0.9800
C65 H65C 0.9800
C66 H66A 0.9800
C66 H66B 0.9800
C66 H66C 0.9800
C67 H67A 0.9800
C67 H67B 0.9800
C67 H67C 0.9800
C68 H68A 0.9900
C68 H68B 0.9900
C69 C74 1.385(8)
C69 C70 1.395(8)
C70 C71 1.379(8)
C70 H70 0.9500
C71 C72 1.396(8)
C71 H71 0.9500
C72 C73 1.395(8)
C72 C75 1.533(8)
C73 C74 1.391(8)
C73 H73 0.9500
C74 H74 0.9500
C75 C76 1.521(10)
C75 C78 1.524(9)
C75 C77 1.539(8)
C76 H76A 0.9800
C76 H76B 0.9800
C76 H76C 0.9800
C77 H77A 0.9800
C77 H77B 0.9800
C77 H77C 0.9800
C78 H78A 0.9800
C78 H78B 0.9800
C78 H78C 0.9800
C79 C83 1.501(7)
C79 C80 1.520(7)
C79 H79 1.0000
C80 C81 1.530(7)
C80 H80 1.0000
C81 C82 1.522(8)
C81 H81 1.0000
C82 C94 1.524(7)
C82 H82 1.0000
C83 H83A 0.9900
C83 H83B 0.9900
C84 C89 1.385(8)
C84 C85 1.388(8)
C85 C86 1.405(8)
C85 H85 0.9500
C86 C87 1.383(8)
C86 H86 0.9500
C87 C88 1.409(8)
C87 C90 1.537(8)
C88 C89 1.376(8)
C88 H88 0.9500
C89 H89 0.9500
C90 C92 1.514(9)
C90 C93 1.534(8)
C90 C91 1.545(9)
C91 H91A 0.9800
C91 H91B 0.9800
C91 H91C 0.9800
C92 H92A 0.9800
C92 H92B 0.9800
C92 H92C 0.9800
C93 H93A 0.9800
C93 H93B 0.9800
C93 H93C 0.9800
C94 H94A 0.9900
C94 H94B 0.9900
C95 C100 1.372(8)
C95 C96 1.396(8)
C96 C97 1.371(8)
C96 H96 0.9500
C97 C98 1.388(8)
C97 H97 0.9500
C98 C99 1.398(8)
C98 C101 1.540(8)
C99 C100 1.397(8)
C99 H99 0.9500
C100 H100 0.9500
C101 C103 1.514(10)
C101 C104 1.536(9)
C101 C102 1.536(8)
C102 H10B 0.9800
C102 H10C 0.9800
C102 H10D 0.9800
C103 H10E 0.9800
C103 H10F 0.9800
C103 H10G 0.9800
C104 H10H 0.9800
C104 H10I 0.9800
C104 H10J 0.9800
C105 C106 1.505(8)
C105 C109 1.515(7)
C105 H105 1.0000
C106 C107 1.539(7)
C106 H106 1.0000
C107 C108 1.525(8)
C107 H107 1.0000
C108 C120 1.517(7)
C108 H108 1.0000
C109 H10K 0.9900
C109 H10L 0.9900
C110 C111 1.391(7)
C110 C115 1.397(8)
C111 C112 1.394(8)
C111 H111 0.9500
C112 C113 1.400(8)
C112 H112 0.9500
C113 C114 1.389(8)
C113 C116 1.530(7)
C114 C115 1.380(8)
C114 H114 0.9500
C115 H115 0.9500
C116 C119 1.525(8)
C116 C117 1.532(8)
C116 C118 1.543(8)
C117 H11A 0.9800
C117 H11B 0.9800
C117 H11C 0.9800
C118 H11D 0.9800
C118 H11E 0.9800
C118 H11F 0.9800
C119 H11G 0.9800
C119 H11H 0.9800
C119 H11I 0.9800
C120 H12A 0.9900
C120 H12B 0.9900
C121 C122 1.366(9)
C121 C126 1.396(8)
C122 C123 1.392(8)
C122 H122 0.9500
C123 C124 1.387(8)
C123 H123 0.9500
C124 C125 1.390(9)
C124 C127 1.538(8)
C125 C126 1.394(8)
C125 H125 0.9500
C126 H126 0.9500
C127 C130 1.525(9)
C127 C129 1.529(9)
C127 C128 1.544(9)
C128 H12C 0.9800
C128 H12D 0.9800
C128 H12E 0.9800
C129 H12F 0.9800
C129 H12G 0.9800
C129 H12H 0.9800
C130 H13D 0.9800
C130 H13E 0.9800
C130 H13F 0.9800
C131 C135 1.502(7)
C131 C132 1.530(7)
C131 H131 1.0000
C132 C133 1.529(7)
C132 H132 1.0000
C133 C134 1.515(7)
C133 H133 1.0000
C134 C146 1.507(7)
C134 H134 1.0000
C135 H13G 0.9900
C135 H13H 0.9900
C136 C137 1.378(8)
C136 C141 1.392(9)
C137 C138 1.392(8)
C137 H137 0.9500
C138 C139 1.383(8)
C138 H138 0.9500
C139 C140 1.366(9)
C139 C142 1.533(8)
C140 C141 1.379(10)
C140 H140 0.9500
C141 H141 0.9500
C142 C143 1.537(9)
C142 C145 1.540(9)
C142 C144 1.549(8)
C143 H14D 0.9800
C143 H14E 0.9800
C143 H14F 0.9800
C144 H14G 0.9800
C144 H14H 0.9800
C144 H14I 0.9800
C145 H14J 0.9800
C145 H14K 0.9800
C145 H14L 0.9800
C146 H14M 0.9900
C146 H14N 0.9900
C147 C148 1.393(8)
C147 C152 1.394(8)
C148 C149 1.382(8)
C148 H148 0.9500
C149 C150 1.397(8)
C149 H149 0.9500
C150 C151 1.394(8)
C150 C153 1.553(8)
C151 C152 1.387(8)
C151 H151 0.9500
C152 H152 0.9500
C153 C156 1.477(11)
C153 C154 1.506(9)
C153 C155 1.557(10)
C154 H15D 0.9800
C154 H15E 0.9800
C154 H15F 0.9800
C155 H15G 0.9800
C155 H15H 0.9800
C155 H15I 0.9800
C156 H15J 0.9800
C156 H15K 0.9800
C156 H15L 0.9800
C157 C161 1.513(7)
C157 C158 1.523(7)
C157 H157 1.0000
C158 C159 1.532(7)
C158 H158 1.0000
C159 C160 1.532(8)
C159 H159 1.0000
C160 C172 1.508(7)
C160 H160 1.0000
C161 H16C 0.9900
C161 H16D 0.9900
C162 C163 1.383(8)
C162 C167 1.388(8)
C163 C164 1.395(8)
C163 H163 0.9500
C164 C165 1.394(8)
C164 H164 0.9500
C165 C166 1.398(9)
C165 C168 1.536(8)
C166 C167 1.369(8)
C166 H166 0.9500
C167 H167 0.9500
C168 C169 1.503(10)
C168 C170 1.507(9)
C168 C171 1.560(10)
C169 H16E 0.9800
C169 H16F 0.9800
C169 H16G 0.9800
C170 H17A 0.9800
C170 H17B 0.9800
C170 H17C 0.9800
C171 H17D 0.9800
C171 H17E 0.9800
C171 H17F 0.9800
C172 H17G 0.9900
C172 H17H 0.9900
C173 C178 1.390(8)
C173 C174 1.398(8)
C174 C175 1.378(8)
C174 H174 0.9500
C175 C176 1.414(8)
C175 H175 0.9500
C176 C177 1.394(8)
C176 C179 1.525(8)
C177 C178 1.399(8)
C177 H177 0.9500
C178 H178 0.9500
C179 C181 1.523(8)
C179 C182 1.539(9)
C179 C180 1.541(9)
C180 H18B 0.9800
C180 H18C 0.9800
C180 H18D 0.9800
C181 H18E 0.9800
C181 H18F 0.9800
C181 H18G 0.9800
C182 H18H 0.9800
C182 H18I 0.9800
C182 H18J 0.9800
C183 C187 1.514(7)
C183 C184 1.524(8)
C183 H183 1.0000
C184 C185 1.525(7)
C184 H184 1.0000
C185 C186 1.526(7)
C185 H185 1.0000
C186 C198 1.509(7)
C186 H186 1.0000
C187 H18K 0.9900
C187 H18L 0.9900
C188 C189 1.374(8)
C188 C193 1.399(8)
C189 C190 1.392(8)
C189 H189 0.9500
C190 C191 1.396(9)
C190 H190 0.9500
C191 C192 1.394(9)
C191 C194 1.539(8)
C192 C193 1.382(8)
C192 H192 0.9500
C193 H193 0.9500
C194 C195 1.505(10)
C194 C196 1.521(11)
C194 C197 1.529(11)
C195 H19A 0.9800
C195 H19B 0.9800
C195 H19C 0.9800
C196 H19D 0.9800
C196 H19E 0.9800
C196 H19F 0.9800
C197 H19G 0.9800
C197 H19H 0.9800
C197 H19I 0.9800
C198 H19J 0.9900
C198 H19K 0.9900
C199 C204 1.376(8)
C199 C200 1.391(8)
C200 C201 1.388(8)
C200 H200 0.9500
C201 C202 1.403(8)
C201 H201 0.9500
C202 C203 1.377(8)
C202 C205 1.535(7)
C203 C204 1.403(8)
C203 H203 0.9500
C204 H204 0.9500
C205 C206 1.530(8)
C205 C208 1.532(8)
C205 C207 1.532(9)
C206 H20A 0.9800
C206 H20B 0.9800
C206 H20C 0.9800
C207 H20D 0.9800
C207 H20E 0.9800
C207 H20F 0.9800
C208 H20G 0.9800
C208 H20H 0.9800
C208 H20I 0.9800
S1 O1S 1.507(4)
S1 C2S 1.790(6)
S1 C1S 1.792(6)
S2 O2S 1.510(5)
S2 C3S 1.774(6)
S2 C4S 1.800(7)
S3 O3S 1.513(4)
S3 C6S 1.781(7)
S3 C5S 1.789(6)
S4 O4S 1.494(4)
S4 C8S 1.770(6)
S4 C7S 1.792(6)
C1S H1S1 0.9800
C1S H1S2 0.9800
C1S H1S3 0.9800
C2S H2S1 0.9800
C2S H2S2 0.9800
C2S H2S3 0.9800
C3S H3S1 0.9800
C3S H3S2 0.9800
C3S H3S3 0.9800
C4S H4S1 0.9800
C4S H4S2 0.9800
C4S H4S3 0.9800
C5S H5S1 0.9800
C5S H5S2 0.9800
C5S H5S3 0.9800
C6S H6S1 0.9800
C6S H6S2 0.9800
C6S H6S3 0.9800
C7S H7S1 0.9800
C7S H7S2 0.9800
C7S H7S3 0.9800
C8S H8S1 0.9800
C8S H8S2 0.9800
C8S H8S3 0.9800

loop_
_geom_hbond_atom_site_label_D
_geom_hbond_atom_site_label_H
_geom_hbond_atom_site_label_A
_geom_hbond_distance_DH
_geom_hbond_distance_HA
_geom_hbond_distance_DA
_geom_hbond_angle_DHA
_geom_hbond_site_symmetry_A
O1 H1 O1S 0.846(14) 1.97(3) 2.762(6) 155(6) .
O2 H2 O31 0.842(14) 2.02(2) 2.829(5) 162(6) 1_545
O5 H5 O14 0.850(14) 1.84(2) 2.678(5) 167(6) .
O6 H6 O1 0.843(14) 2.132(19) 2.966(6) 170(6) 1_655
O9 H9 O3S 0.846(14) 1.885(17) 2.726(5) 173(6) .
O10 H10 O19 0.842(14) 2.00(3) 2.797(5) 158(6) .
O13 H13 S3 0.852(14) 2.53(3) 3.330(4) 156(6) .
O13 H13 O3S 0.852(14) 1.92(2) 2.754(6) 167(7) .
O14 H14 S2 0.846(14) 2.91(3) 3.715(4) 159(6) .
O14 H14 O2S 0.846(14) 1.780(16) 2.623(6) 174(7) .
O17 H17 O22 0.845(14) 2.09(4) 2.821(5) 145(6) .
O18 H18 O29 0.843(14) 1.91(2) 2.724(5) 162(6) .
O21 H21 O16 0.846(14) 2.07(3) 2.882(5) 160(7) .
O22 H22 O9 0.847(14) 1.92(2) 2.756(6) 169(7) .
O26 H26 S1 0.842(14) 2.88(5) 3.510(4) 133(6) 1_665
O26 H26 O1S 0.842(14) 2.14(4) 2.900(6) 150(7) 1_665
O29 H29 S4 0.847(14) 2.99(2) 3.804(4) 162(6) .
O29 H29 O4S 0.847(14) 1.81(2) 2.638(5) 164(7) .
O30 H30 O1S 0.852(14) 1.97(3) 2.783(6) 159(6) 1_565
